data_7248899
loop_
_publ_author_name
'Gou, Yangyang'
'Gao, Ming'
'Wu, Yunlong'
'Zhou, Wei'
'Feng, Jiancheng'
'Zhang, Sheng'
'Wang, Xiaohong'
'Yin, Bing'

_publ_section_title
;
 Construction of porous 2D Dy3+ metal organic frameworks: solvent
 responsive magnetic dynamics under 0 Oe dc field and luminescent sensors
 for Fe3+ ions
;
_journal_issue 30
_journal_name_full CrystEngComm
_journal_page_first 4057
_journal_page_last 4072
_journal_paper_doi 10.1039/D4CE00556B
_journal_volume 26
_journal_year 2024
_chemical_formula_sum 'C204 H195 Dy4 N9 O36'
_chemical_formula_weight 3998.68
_space_group_crystal_system monoclinic
_space_group_IT_number 14
_space_group_name_Hall '-P 2ybc'
_space_group_name_H-M_alt 'P 1 21/c 1'
_atom_sites_solution_hydrogens mixed
_audit_creation_method SHELXL-2018/3
_audit_update_record
;
2024-05-28 deposited with the CCDC.	2024-06-20 downloaded from the CCDC.
;
_cell_angle_alpha 90
_cell_angle_beta 100.8576(3)
_cell_angle_gamma 90
_cell_formula_units_Z 4
_cell_length_a 40.69949(12)
_cell_length_b 18.17532(6)
_cell_length_c 25.71644(9)
_cell_measurement_reflns_used 182094
_cell_measurement_temperature 293(2)
_cell_measurement_theta_max 74.2000
_cell_measurement_theta_min 2.4550
_cell_volume 18682.58(11)
_computing_structure_refinement 'SHELXL-2018/3 (Sheldrick, 2018)'
_computing_structure_solution 'SHELXT 2014/5 (Sheldrick, 2014)'
_diffrn_ambient_temperature 293(2)
_diffrn_measured_fraction_theta_full 0.999
_diffrn_measured_fraction_theta_max 0.958
_diffrn_measurement_device_type multi-scan
_diffrn_radiation_type CuK\a
_diffrn_radiation_wavelength 1.54184
_diffrn_reflns_av_R_equivalents 0.0441
_diffrn_reflns_av_unetI/netI 0.0179
_diffrn_reflns_Laue_measured_fraction_full 0.999
_diffrn_reflns_Laue_measured_fraction_max 0.958
_diffrn_reflns_limit_h_max 48
_diffrn_reflns_limit_h_min -50
_diffrn_reflns_limit_k_max 22
_diffrn_reflns_limit_k_min -22
_diffrn_reflns_limit_l_max 32
_diffrn_reflns_limit_l_min -29
_diffrn_reflns_number 464736
_diffrn_reflns_point_group_measured_fraction_full 0.999
_diffrn_reflns_point_group_measured_fraction_max 0.958
_diffrn_reflns_theta_full 67.684
_diffrn_reflns_theta_max 74.472
_diffrn_reflns_theta_min 2.671
_exptl_absorpt_coefficient_mu 9.030
_exptl_crystal_colour 'clear whiteish colourless'
_exptl_crystal_density_diffrn 1.422
_exptl_crystal_description block
_exptl_crystal_F_000 8136
_exptl_crystal_size_max 0.35
_exptl_crystal_size_mid 0.24
_exptl_crystal_size_min 0.12
_refine_diff_density_max 0.884
_refine_diff_density_min -0.776
_refine_diff_density_rms 0.056
_refine_ls_extinction_method none
_refine_ls_goodness_of_fit_ref 1.162
_refine_ls_hydrogen_treatment mixed
_refine_ls_matrix_type full
_refine_ls_number_parameters 2453
_refine_ls_number_reflns 36591
_refine_ls_number_restraints 751
_refine_ls_restrained_S_all 1.179
_refine_ls_R_factor_all 0.0348
_refine_ls_R_factor_gt 0.0321
_refine_ls_shift/su_max 0.006
_refine_ls_shift/su_mean 0.000
_refine_ls_structure_factor_coef Fsqd
_refine_ls_weighting_details 'w=1/[\s^2^(Fo^2^)+(0.0638P)^2^+4.0000P] where P=(Fo^2^+2Fc^2^)/3'
_refine_ls_weighting_scheme calc
_refine_ls_wR_factor_gt 0.0970
_refine_ls_wR_factor_ref 0.0986
_reflns_Friedel_coverage 0.000
_reflns_number_gt 34354
_reflns_number_total 36591
_reflns_threshold_expression 'I > 2\s(I)'
_cod_data_source_file d4ce00556b3.cif
_cod_data_source_block x_CCDC1
_cod_depositor_comments 'Adding full bibliography for 7248898--7248899.cif.'
_cod_original_cell_volume 18682.58(10)
_cod_original_sg_symbol_H-M 'P 21/c'
_cod_database_code 7248899
_shelx_shelxl_version_number 2018/3
_shelx_space_group_comment
;
The symmetry employed for this shelxl refinement is uniquely defined
by the following loop, which should always be used as a source of
symmetry information in preference to the above space-group names.
They are only intended as comments.
;

loop_
_space_group_symop_operation_xyz
'x, y, z'
'-x, y+1/2, -z+1/2'
'-x, -y, -z'
'x, -y-1/2, z-1/2'

loop_
_atom_site_label
_atom_site_type_symbol
_atom_site_fract_x
_atom_site_fract_y
_atom_site_fract_z
_atom_site_U_iso_or_equiv
_atom_site_adp_type
_atom_site_occupancy
_atom_site_site_symmetry_order
_atom_site_calc_flag
_atom_site_refinement_flags_posn
_atom_site_refinement_flags_adp
_atom_site_refinement_flags_occupancy
_atom_site_disorder_assembly
_atom_site_disorder_group
Dy1 Dy 0.27779(2) 0.56932(2) 0.50016(2) 0.02930(4) Uani 1 1 d . . . . .
Dy2 Dy 0.27440(2) 0.31148(2) 0.50871(2) 0.03495(4) Uani 1 1 d . . . . .
Dy3 Dy 0.23641(2) 0.72043(2) -0.01830(2) 0.03182(4) Uani 1 1 d . . . . .
Dy4 Dy 0.21509(2) 0.39643(2) -0.01047(2) 0.02884(4) Uani 1 1 d . . . . .
O1 O 0.21432(6) 0.70383(12) 0.53987(9) 0.0517(5) Uani 1 1 d . . . . .
O2 O 0.23402(6) 0.58888(13) 0.54204(9) 0.0561(5) Uani 1 1 d . . . . .
O3 O 0.21026(6) 0.49954(12) 0.91471(8) 0.0544(5) Uani 1 1 d . . . . .
O4 O 0.17362(7) 0.41315(14) 0.91255(9) 0.0661(7) Uani 1 1 d . . . . .
O5 O 0.23942(6) 0.55791(12) 0.41936(9) 0.0574(6) Uani 1 1 d . . . . .
O6 O 0.22725(6) 0.67232(13) 0.43607(8) 0.0556(5) Uani 1 1 d . . . . .
O7 O 0.20560(5) 0.50685(10) 0.02626(8) 0.0436(4) Uani 1 1 d . . . . .
O8 O 0.22368(6) 0.62147(11) 0.02671(9) 0.0499(5) Uani 1 1 d . . . . .
O9 O 0.30483(5) 0.50884(11) 0.57489(7) 0.0481(5) Uani 1 1 d . . . . .
O10 O 0.29507(6) 0.38818(12) 0.57746(8) 0.0540(5) Uani 1 1 d . . . . .
O11 O 0.27994(5) 0.27327(11) 0.94513(9) 0.0478(5) Uani 1 1 d . . . . .
O12 O 0.25809(5) 0.38532(12) 0.94330(9) 0.0526(5) Uani 1 1 d . . . . .
O13 O 0.31365(5) 0.49880(10) 0.46108(8) 0.0451(4) Uani 1 1 d . . . . .
O14 O 0.29217(6) 0.38682(12) 0.45036(9) 0.0564(6) Uani 1 1 d . . . . .
O15 O 0.26291(5) 0.41337(14) 0.05684(9) 0.0585(6) Uani 1 1 d . . . . .
O16 O 0.27622(5) 0.29576(13) 0.05320(9) 0.0566(6) Uani 1 1 d . . . . .
O17 O 0.22599(5) 0.16804(10) -0.05552(8) 0.0432(4) Uani 1 1 d . . . . .
O18 O 0.20611(5) 0.27630(10) -0.03895(8) 0.0451(4) Uani 1 1 d . . . . .
O19 O 0.20568(5) 0.17432(12) -0.43332(8) 0.0467(5) Uani 1 1 d . . . . .
O20 O 0.16122(5) 0.12266(11) -0.47976(8) 0.0444(4) Uani 1 1 d . . . . .
O21 O 0.27896(6) 0.71851(14) 0.05324(9) 0.0609(6) Uani 1 1 d . . . . .
O22 O 0.29629(8) 0.83302(14) 0.05201(10) 0.0736(7) Uani 1 1 d . . . . .
O23 O 0.28317(5) 0.76456(11) 0.43981(9) 0.0502(5) Uani 1 1 d . . . . .
O24 O 0.30036(6) 0.64868(12) 0.44916(10) 0.0629(6) Uani 1 1 d . . . . .
O25 O 0.24406(6) 0.45476(13) 0.49829(9) 0.0536(5) Uani 1 1 d D . . . .
H25A H 0.2301(7) 0.473(2) 0.5144(12) 0.080 Uiso 1 1 d D U . . .
H25B H 0.2362(9) 0.447(2) 0.4668(6) 0.080 Uiso 1 1 d D U . . .
O1W O 0.23217(6) 0.31812(13) 0.56286(9) 0.0530(5) Uani 1 1 d D . . . .
H1A H 0.2375(10) 0.3344(18) 0.5932(7) 0.079 Uiso 1 1 d D U . . .
H1B H 0.2230(10) 0.2773(12) 0.5618(14) 0.079 Uiso 1 1 d D U . . .
O2W O 0.23620(7) 0.63186(14) -0.08375(9) 0.0626(7) Uani 1 1 d D . . . .
H2A H 0.2451(11) 0.642(2) -0.1089(12) 0.094 Uiso 1 1 d D U . . .
H2B H 0.2300(11) 0.5886(10) -0.0835(16) 0.094 Uiso 1 1 d D U . . .
C1 C 0.21450(7) 0.63756(16) 0.55323(11) 0.0421(6) Uani 1 1 d . . . . .
C2 C 0.18910(7) 0.61292(15) 0.58485(11) 0.0382(6) Uani 1 1 d . . . . .
C3 C 0.19161(7) 0.54438(17) 0.60885(12) 0.0466(7) Uani 1 1 d . . . . .
H3 H 0.208994 0.512970 0.604818 0.056 Uiso 1 1 calc R U . . .
C4 C 0.16856(7) 0.52240(17) 0.63863(12) 0.0464(7) Uani 1 1 d . . . . .
H4 H 0.170775 0.476585 0.655023 0.056 Uiso 1 1 calc R U . . .
C5 C 0.14192(7) 0.56803(15) 0.64450(11) 0.0390(6) Uani 1 1 d . . . . .
C6 C 0.13940(7) 0.63628(16) 0.62021(12) 0.0467(7) Uani 1 1 d . . . . .
H6 H 0.121686 0.667155 0.623515 0.056 Uiso 1 1 calc R U . . .
C7 C 0.16280(7) 0.65923(16) 0.59112(12) 0.0450(6) Uani 1 1 d . . . . .
H7 H 0.161013 0.705691 0.575686 0.054 Uiso 1 1 calc R U . . .
C8 C 0.11816(7) 0.54657(16) 0.67942(11) 0.0392(6) Uani 1 1 d . . . . .
C9 C 0.13472(6) 0.52697(15) 0.73426(10) 0.0371(5) Uani 1 1 d . . . . .
C10 C 0.12649(7) 0.46331(16) 0.75859(11) 0.0447(6) Uani 1 1 d . . . . .
H10 H 0.109906 0.432453 0.740697 0.054 Uiso 1 1 calc R U . . .
C11 C 0.14272(8) 0.44514(16) 0.80932(12) 0.0459(7) Uani 1 1 d . . . . .
H11 H 0.136711 0.402396 0.825081 0.055 Uiso 1 1 calc R U . . .
C12 C 0.16756(7) 0.48926(15) 0.83678(10) 0.0383(5) Uani 1 1 d . . . . .
C13 C 0.17648(8) 0.55222(16) 0.81257(12) 0.0490(7) Uani 1 1 d . . . . .
H13 H 0.193283 0.582577 0.830439 0.059 Uiso 1 1 calc R U . . .
C14 C 0.16049(8) 0.57005(17) 0.76196(12) 0.0495(7) Uani 1 1 d . . . . .
H14 H 0.167102 0.611965 0.745916 0.059 Uiso 1 1 calc R U . . .
C15 C 0.18496(7) 0.46678(15) 0.89130(11) 0.0415(6) Uani 1 1 d . . . . .
C16 C 0.08462(7) 0.54672(17) 0.66365(11) 0.0433(6) Uani 1 1 d . . . . .
C17 C 0.06168(7) 0.54076(18) 0.70240(12) 0.0460(6) Uani 1 1 d . . . . .
C18 C 0.03608(8) 0.4884(2) 0.69658(15) 0.0615(8) Uani 1 1 d . . . . .
H18 H 0.032597 0.457215 0.667363 0.074 Uiso 1 1 calc R U . . .
C19 C 0.01591(9) 0.4827(2) 0.7341(2) 0.0791(12) Uani 1 1 d . . . . .
H19 H -0.000850 0.447228 0.730128 0.095 Uiso 1 1 calc R U . . .
C20 C 0.02038(12) 0.5289(3) 0.7773(2) 0.0923(15) Uani 1 1 d . . . . .
H20 H 0.006934 0.524460 0.802688 0.111 Uiso 1 1 calc R U . . .
C21 C 0.04471(13) 0.5813(3) 0.7825(2) 0.0922(15) Uani 1 1 d . . . . .
H21 H 0.047587 0.613174 0.811306 0.111 Uiso 1 1 calc R U . . .
C22 C 0.06513(9) 0.5878(2) 0.74569(16) 0.0639(9) Uani 1 1 d . . . . .
H22 H 0.081468 0.624230 0.749858 0.077 Uiso 1 1 calc R U . . .
C23 C 0.06777(8) 0.55520(19) 0.60725(13) 0.0523(7) Uani 1 1 d . . . . .
C24 C 0.03968(10) 0.6001(3) 0.59450(17) 0.0770(12) Uani 1 1 d . . . . .
H24 H 0.031974 0.625515 0.621216 0.092 Uiso 1 1 calc R U . . .
C25 C 0.02307(13) 0.6074(3) 0.5427(2) 0.1032(18) Uani 1 1 d . . . . .
H25 H 0.004229 0.637210 0.534898 0.124 Uiso 1 1 calc R U . . .
C26 C 0.03401(15) 0.5714(4) 0.5032(2) 0.1090(19) Uani 1 1 d . . . . .
H26 H 0.022887 0.577085 0.468328 0.131 Uiso 1 1 calc R U . . .
C27 C 0.06163(14) 0.5264(4) 0.51451(18) 0.1026(17) Uani 1 1 d . . . . .
H27 H 0.069170 0.501594 0.487399 0.123 Uiso 1 1 calc R U . . .
C28 C 0.07818(10) 0.5182(3) 0.56643(15) 0.0748(11) Uani 1 1 d . . . . .
H28 H 0.096640 0.487210 0.573880 0.090 Uiso 1 1 calc R U . . .
C29 C 0.22377(7) 0.61605(17) 0.40673(11) 0.0431(6) Uani 1 1 d . . . . .
C30 C 0.19938(7) 0.62020(15) 0.35529(10) 0.0383(5) Uani 1 1 d . . . . .
C31 C 0.18071(8) 0.68285(16) 0.33999(12) 0.0478(7) Uani 1 1 d . . . . .
H31 H 0.183335 0.723970 0.361913 0.057 Uiso 1 1 calc R U . . .
C32 C 0.15824(8) 0.68496(16) 0.29257(11) 0.0459(6) Uani 1 1 d . . . . .
H32 H 0.145621 0.727213 0.283211 0.055 Uiso 1 1 calc R U . . .
C33 C 0.15425(6) 0.62510(15) 0.25880(10) 0.0361(5) Uani 1 1 d . . . . .
C34 C 0.17355(7) 0.56256(15) 0.27387(11) 0.0435(6) Uani 1 1 d . . . . .
H34 H 0.171596 0.522162 0.251294 0.052 Uiso 1 1 calc R U . . .
C35 C 0.19549(7) 0.55970(15) 0.32174(11) 0.0428(6) Uani 1 1 d . . . . .
H35 H 0.207733 0.517083 0.331588 0.051 Uiso 1 1 calc R U . . .
C36 C 0.13025(6) 0.62543(14) 0.20699(10) 0.0361(5) Uani 1 1 d . . . . .
C37 C 0.09699(7) 0.63001(16) 0.20436(11) 0.0401(6) Uani 1 1 d . . . . .
C38 C 0.08161(7) 0.63150(18) 0.25282(11) 0.0467(7) Uani 1 1 d . . . . .
C39 C 0.06019(9) 0.6890(2) 0.25993(15) 0.0634(9) Uani 1 1 d . . . . .
H39 H 0.055835 0.726186 0.234744 0.076 Uiso 1 1 calc R U . . .
C40 C 0.04539(10) 0.6912(3) 0.30395(19) 0.0846(14) Uani 1 1 d . . . . .
H40 H 0.031380 0.730096 0.308533 0.102 Uiso 1 1 calc R U . . .
C41 C 0.05124(12) 0.6364(4) 0.34074(18) 0.0943(16) Uani 1 1 d . . . . .
H41 H 0.041208 0.638328 0.370347 0.113 Uiso 1 1 calc R U . . .
C42 C 0.07159(11) 0.5791(3) 0.33462(17) 0.0870(14) Uani 1 1 d . . . . .
H42 H 0.075356 0.541934 0.359894 0.104 Uiso 1 1 calc R U . . .
C43 C 0.08690(9) 0.5760(2) 0.29022(14) 0.0621(9) Uani 1 1 d . . . . .
H43 H 0.100656 0.536441 0.285888 0.075 Uiso 1 1 calc R U . . .
C44 C 0.07265(7) 0.63376(17) 0.15346(11) 0.0447(6) Uani 1 1 d . . . . .
C45 C 0.04599(8) 0.5850(2) 0.14342(14) 0.0602(8) Uani 1 1 d . . . . .
H45 H 0.043670 0.549558 0.168579 0.072 Uiso 1 1 calc R U . . .
C46 C 0.02282(10) 0.5881(3) 0.09666(18) 0.0810(13) Uani 1 1 d . . . . .
H46 H 0.005523 0.553879 0.090167 0.097 Uiso 1 1 calc R U . . .
C47 C 0.02522(11) 0.6405(3) 0.06038(18) 0.0929(16) Uani 1 1 d . . . . .
H47 H 0.009288 0.643155 0.029342 0.112 Uiso 1 1 calc R U . . .
C48 C 0.05085(13) 0.6893(3) 0.06922(17) 0.0888(14) Uani 1 1 d . . . . .
H48 H 0.052542 0.725270 0.044110 0.107 Uiso 1 1 calc R U . . .
C49 C 0.07464(10) 0.6859(2) 0.11573(15) 0.0661(9) Uani 1 1 d . . . . .
H49 H 0.092169 0.719527 0.121287 0.079 Uiso 1 1 calc R U . . .
C50 C 0.14707(6) 0.61669(14) 0.16020(10) 0.0349(5) Uani 1 1 d . . . . .
C51 C 0.13873(7) 0.55940(15) 0.12431(12) 0.0419(6) Uani 1 1 d . . . . .
H51 H 0.120431 0.529666 0.126427 0.050 Uiso 1 1 calc R U . . .
C52 C 0.15734(7) 0.54613(15) 0.08547(11) 0.0417(6) Uani 1 1 d . . . . .
H52 H 0.151853 0.506604 0.062511 0.050 Uiso 1 1 calc R U . . .
C53 C 0.18413(6) 0.59119(13) 0.08039(10) 0.0339(5) Uani 1 1 d . . . . .
C54 C 0.19144(7) 0.65104(14) 0.11390(11) 0.0402(6) Uani 1 1 d . . . . .
H54 H 0.208370 0.683544 0.109600 0.048 Uiso 1 1 calc R U . . .
C55 C 0.17338(7) 0.66233(15) 0.15393(11) 0.0412(6) Uani 1 1 d . . . . .
H55 H 0.179066 0.701497 0.177155 0.049 Uiso 1 1 calc R U . . .
C56 C 0.20598(6) 0.57169(13) 0.04127(10) 0.0334(5) Uani 1 1 d . . . . .
C57 C 0.30700(7) 0.44756(15) 0.59775(10) 0.0378(5) Uani 1 1 d . . . . .
C58 C 0.32600(7) 0.44387(14) 0.65361(10) 0.0351(5) Uani 1 1 d . . . . .
C59 C 0.32335(8) 0.38260(17) 0.68414(12) 0.0526(8) Uani 1 1 d . . . . .
H59 H 0.309988 0.343371 0.669764 0.063 Uiso 1 1 calc R U . . .
C60 C 0.34032(9) 0.37895(18) 0.73577(12) 0.0544(8) Uani 1 1 d . . . . .
H60 H 0.337636 0.337915 0.756166 0.065 Uiso 1 1 calc R U . . .
C61 C 0.36127(7) 0.43523(15) 0.75780(10) 0.0376(6) Uani 1 1 d . . . . .
C62 C 0.36385(9) 0.49662(17) 0.72702(11) 0.0521(8) Uani 1 1 d . . . . .
H62 H 0.377676 0.535349 0.740989 0.062 Uiso 1 1 calc R U . . .
C63 C 0.34609(8) 0.50098(16) 0.67568(11) 0.0495(7) Uani 1 1 d . . . . .
H63 H 0.347749 0.543091 0.655793 0.059 Uiso 1 1 calc R U . . .
C64 C 0.37910(7) 0.42963(16) 0.81423(11) 0.0404(6) Uani 1 1 d . . . . .
C65 C 0.41265(7) 0.43486(17) 0.82818(11) 0.0447(6) Uani 1 1 d . . . . .
C66 C 0.43449(7) 0.43883(18) 0.78779(12) 0.0474(7) Uani 1 1 d . . . . .
C67 C 0.45767(9) 0.4954(2) 0.78890(15) 0.0650(9) Uani 1 1 d . . . . .
H67 H 0.459370 0.531507 0.814896 0.078 Uiso 1 1 calc R U . . .
C68 C 0.47813(10) 0.4985(3) 0.75187(19) 0.0809(12) Uani 1 1 d . . . . .
H68 H 0.493455 0.536669 0.753016 0.097 Uiso 1 1 calc R U . . .
C69 C 0.47604(12) 0.4458(3) 0.7136(2) 0.0838(13) Uani 1 1 d . . . . .
H69 H 0.489569 0.448713 0.688240 0.101 Uiso 1 1 calc R U . . .
C70 C 0.45391(11) 0.3884(2) 0.71243(18) 0.0780(12) Uani 1 1 d . . . . .
H70 H 0.452839 0.351909 0.686846 0.094 Uiso 1 1 calc R U . . .
C71 C 0.43312(9) 0.3850(2) 0.74947(15) 0.0629(9) Uani 1 1 d . . . . .
H71 H 0.418161 0.346117 0.748477 0.075 Uiso 1 1 calc R U . . .
C72 C 0.43100(8) 0.4344(2) 0.88417(12) 0.0570(9) Uani 1 1 d . . . . .
C73 C 0.46080(11) 0.3949(3) 0.89665(18) 0.0864(14) Uani 1 1 d . . . . .
H73 H 0.468411 0.368301 0.870359 0.104 Uiso 1 1 calc R U . . .
C74 C 0.47921(15) 0.3947(4) 0.9478(2) 0.122(2) Uani 1 1 d . . . . .
H74 H 0.499042 0.368076 0.955758 0.147 Uiso 1 1 calc R U . . .
C75 C 0.46834(16) 0.4331(4) 0.9860(2) 0.119(2) Uani 1 1 d . . . . .
H75 H 0.480796 0.432783 1.020229 0.142 Uiso 1 1 calc R U . . .
C76 C 0.43933(15) 0.4726(4) 0.97523(17) 0.1072(19) Uani 1 1 d . . . . .
H76 H 0.432118 0.498792 1.002038 0.129 Uiso 1 1 calc R U . . .
C77 C 0.42038(11) 0.4735(3) 0.92358(15) 0.0792(12) Uani 1 1 d . . . . .
H77 H 0.400661 0.500517 0.916106 0.095 Uiso 1 1 calc R U . . .
C78 C 0.35597(7) 0.41175(17) 0.85092(10) 0.0398(6) Uani 1 1 d . . . . .
C79 C 0.32873(7) 0.45741(17) 0.85431(12) 0.0456(6) Uani 1 1 d . . . . .
H79 H 0.326848 0.502874 0.837409 0.055 Uiso 1 1 calc R U . . .
C80 C 0.33404(7) 0.32274(15) 0.90464(11) 0.0415(6) Uani 1 1 d . . . . .
H80 H 0.335947 0.277346 0.921631 0.050 Uiso 1 1 calc R U . . .
C81 C 0.30459(7) 0.43575(15) 0.88245(12) 0.0447(6) Uani 1 1 d . . . . .
H81 H 0.286862 0.467009 0.884936 0.054 Uiso 1 1 calc R U . . .
C82 C 0.30676(6) 0.36750(15) 0.90699(10) 0.0366(5) Uani 1 1 d . . . . .
C83 C 0.35835(7) 0.34505(16) 0.87730(11) 0.0439(6) Uani 1 1 d . . . . .
H83 H 0.376665 0.314745 0.876562 0.053 Uiso 1 1 calc R U . . .
C84 C 0.27976(7) 0.34035(15) 0.93442(10) 0.0382(6) Uani 1 1 d . . . . .
C85 C 0.31075(6) 0.43685(14) 0.43955(11) 0.0359(5) Uani 1 1 d . . . . .
C86 C 0.33053(6) 0.42125(14) 0.39720(11) 0.0352(5) Uani 1 1 d . . . . .
C87 C 0.35740(7) 0.46565(15) 0.39088(11) 0.0405(6) Uani 1 1 d . . . . .
H87 H 0.364219 0.503728 0.414626 0.049 Uiso 1 1 calc R U . . .
C88 C 0.37393(7) 0.45333(16) 0.34953(12) 0.0433(6) Uani 1 1 d . . . . .
H88 H 0.392072 0.482758 0.346005 0.052 Uiso 1 1 calc R U . . .
C89 C 0.36381(6) 0.39738(15) 0.31295(11) 0.0387(6) Uani 1 1 d . . . . .
C90 C 0.33720(7) 0.35305(17) 0.31993(12) 0.0484(7) Uani 1 1 d . . . . .
H90 H 0.330244 0.315206 0.296046 0.058 Uiso 1 1 calc R U . . .
C91 C 0.32086(7) 0.36425(16) 0.36185(12) 0.0451(6) Uani 1 1 d . . . . .
H91 H 0.303347 0.333454 0.366297 0.054 Uiso 1 1 calc R U . . .
C92 C 0.37963(7) 0.38754(16) 0.26572(11) 0.0413(6) Uani 1 1 d . . . . .
C93 C 0.41307(7) 0.38242(16) 0.26904(11) 0.0409(6) Uani 1 1 d . . . . .
C94 C 0.35557(7) 0.38205(17) 0.21462(11) 0.0429(6) Uani 1 1 d . . . . .
C95 C 0.35427(7) 0.31997(17) 0.18325(12) 0.0459(6) Uani 1 1 d . . . . .
H95 H 0.369894 0.282704 0.192865 0.055 Uiso 1 1 calc R U . . .
C96 C 0.33016(7) 0.31219(17) 0.13776(12) 0.0460(6) Uani 1 1 d . . . . .
H96 H 0.329472 0.269483 0.117659 0.055 Uiso 1 1 calc R U . . .
C97 C 0.30722(6) 0.36727(16) 0.12212(11) 0.0414(6) Uani 1 1 d . . . . .
C98 C 0.30865(8) 0.43045(18) 0.15292(14) 0.0571(9) Uani 1 1 d . . . . .
H98 H 0.293657 0.468625 0.142368 0.069 Uiso 1 1 calc R U . . .
C99 C 0.33199(8) 0.43702(18) 0.19880(14) 0.0568(9) Uani 1 1 d . . . . .
H99 H 0.332033 0.478857 0.219631 0.068 Uiso 1 1 calc R U . . .
C100 C 0.28034(7) 0.35882(18) 0.07358(11) 0.0446(6) Uani 1 1 d . . . . .
C101 C 0.42966(7) 0.38364(17) 0.22215(11) 0.0435(6) Uani 1 1 d . . . . .
C102 C 0.45295(8) 0.3303(2) 0.21613(13) 0.0564(8) Uani 1 1 d . . . . .
H102 H 0.457654 0.292798 0.241005 0.068 Uiso 1 1 calc R U . . .
C103 C 0.46930(9) 0.3321(3) 0.17365(16) 0.0739(11) Uani 1 1 d . . . . .
H103 H 0.484616 0.295411 0.169860 0.089 Uiso 1 1 calc R U . . .
C104 C 0.46300(10) 0.3876(3) 0.13712(16) 0.0814(13) Uani 1 1 d . . . . .
H104 H 0.474347 0.389202 0.108955 0.098 Uiso 1 1 calc R U . . .
C105 C 0.43995(11) 0.4409(3) 0.14211(17) 0.0780(12) Uani 1 1 d . . . . .
H105 H 0.435419 0.478311 0.117089 0.094 Uiso 1 1 calc R U . . .
C106 C 0.42337(9) 0.4390(2) 0.18466(14) 0.0601(8) Uani 1 1 d . . . . .
H106 H 0.407835 0.475353 0.187965 0.072 Uiso 1 1 calc R U . . .
C107 C 0.43623(7) 0.37661(18) 0.32140(11) 0.0446(6) Uani 1 1 d . . . . .
C108 C 0.46033(8) 0.4299(2) 0.33707(14) 0.0591(9) Uani 1 1 d . . . . .
H108 H 0.462448 0.468621 0.314275 0.071 Uiso 1 1 calc R U . . .
C109 C 0.48133(10) 0.4267(3) 0.38606(17) 0.0805(13) Uani 1 1 d . . . . .
H109 H 0.496836 0.463925 0.396492 0.097 Uiso 1 1 calc R U . . .
C110 C 0.47925(12) 0.3689(3) 0.41895(17) 0.0913(15) Uani 1 1 d . . . . .
H110 H 0.493619 0.366084 0.451602 0.110 Uiso 1 1 calc R U . . .
C111 C 0.45588(12) 0.3146(3) 0.40383(16) 0.0857(13) Uani 1 1 d . . . . .
H111 H 0.454435 0.275124 0.426333 0.103 Uiso 1 1 calc R U . . .
C112 C 0.43444(9) 0.3184(2) 0.35511(14) 0.0621(9) Uani 1 1 d . . . . .
H112 H 0.418733 0.281445 0.345112 0.075 Uiso 1 1 calc R U . . .
C113 C 0.20505(6) 0.21930(14) -0.06671(10) 0.0343(5) Uani 1 1 d . . . . .
C114 C 0.17837(6) 0.21140(13) -0.11526(10) 0.0345(5) Uani 1 1 d . . . . .
C115 C 0.18204(7) 0.16113(16) -0.15440(11) 0.0450(6) Uani 1 1 d . . . . .
H115 H 0.200275 0.129348 -0.149152 0.054 Uiso 1 1 calc R U . . .
C116 C 0.15894(7) 0.15790(17) -0.20091(12) 0.0477(7) Uani 1 1 d . . . . .
H116 H 0.162046 0.124225 -0.226780 0.057 Uiso 1 1 calc R U . . .
C117 C 0.13085(6) 0.20408(15) -0.21028(10) 0.0359(5) Uani 1 1 d . . . . .
C118 C 0.12707(6) 0.25252(15) -0.16985(11) 0.0399(6) Uani 1 1 d . . . . .
H118 H 0.108392 0.282983 -0.174382 0.048 Uiso 1 1 calc R U . . .
C119 C 0.15033(6) 0.25665(15) -0.12308(11) 0.0404(6) Uani 1 1 d . . . . .
H119 H 0.147175 0.289731 -0.096871 0.049 Uiso 1 1 calc R U . . .
C120 C 0.10789(6) 0.20480(15) -0.26293(11) 0.0383(5) Uani 1 1 d . . . . .
C121 C 0.07446(7) 0.21554(16) -0.27011(11) 0.0405(6) Uani 1 1 d . . . . .
C122 C 0.12456(6) 0.19477(16) -0.30948(11) 0.0392(6) Uani 1 1 d . . . . .
C123 C 0.11321(6) 0.14211(15) -0.34788(11) 0.0406(6) Uani 1 1 d . . . . .
H123 H 0.091879 0.146081 -0.357475 0.049 Uiso 1 1 d R U . . .
C124 C 0.12859(6) 0.13292(15) -0.39102(11) 0.0401(6) Uani 1 1 d . . . . .
H124 H 0.119978 0.099026 -0.417134 0.048 Uiso 1 1 calc R U . . .
C125 C 0.15668(6) 0.17353(15) -0.39586(10) 0.0375(5) Uani 1 1 d . . . . .
C126 C 0.16814(7) 0.22618(18) -0.35763(12) 0.0491(7) Uani 1 1 d . . . . .
H126 H 0.186748 0.254456 -0.360564 0.059 Uiso 1 1 calc R U . . .
C127 C 0.15223(7) 0.23714(19) -0.31520(12) 0.0499(7) Uani 1 1 d . . . . .
H127 H 0.160073 0.273147 -0.290240 0.060 Uiso 1 1 calc R U . . .
C128 C 0.17519(6) 0.15673(15) -0.43950(10) 0.0364(5) Uani 1 1 d . . . . .
C129 C 0.05541(7) 0.21765(18) -0.22602(11) 0.0456(7) Uani 1 1 d . . . . .
C130 C 0.03730(9) 0.2796(2) -0.21858(15) 0.0652(10) Uani 1 1 d . . . . .
H130 H 0.036803 0.319239 -0.241587 0.078 Uiso 1 1 calc R U . . .
C131 C 0.01984(10) 0.2837(3) -0.17735(19) 0.0850(14) Uani 1 1 d . . . . .
H131 H 0.008373 0.326482 -0.172025 0.102 Uiso 1 1 calc R U . . .
C132 C 0.01953(10) 0.2249(3) -0.14466(18) 0.0872(15) Uani 1 1 d . . . . .
H132 H 0.007771 0.227603 -0.117014 0.105 Uiso 1 1 calc R U . . .
C133 C 0.03636(12) 0.1621(3) -0.15224(19) 0.0908(14) Uani 1 1 d . . . . .
H133 H 0.035566 0.121644 -0.130380 0.109 Uiso 1 1 calc R U . . .
C134 C 0.05475(9) 0.1586(2) -0.19269(15) 0.0661(9) Uani 1 1 d . . . . .
H134 H 0.066643 0.116126 -0.197220 0.079 Uiso 1 1 calc R U . . .
C135 C 0.05321(7) 0.22777(18) -0.32354(12) 0.0467(7) Uani 1 1 d . . . . .
C136 C 0.02626(8) 0.1814(2) -0.34204(14) 0.0600(9) Uani 1 1 d . . . . .
H136 H 0.021782 0.142298 -0.321146 0.072 Uiso 1 1 calc R U . . .
C137 C 0.00602(10) 0.1928(3) -0.39107(17) 0.0821(13) Uani 1 1 d . . . . .
H137 H -0.011534 0.160631 -0.403190 0.098 Uiso 1 1 calc R U . . .
C138 C 0.01177(12) 0.2509(3) -0.42153(17) 0.0904(15) Uani 1 1 d . . . . .
H138 H -0.001994 0.258756 -0.454250 0.108 Uiso 1 1 calc R U . . .
C139 C 0.03785(13) 0.2976(3) -0.40393(18) 0.0894(14) Uani 1 1 d . . . . .
H139 H 0.041621 0.337358 -0.424831 0.107 Uiso 1 1 calc R U . . .
C140 C 0.05877(10) 0.2865(2) -0.35525(15) 0.0645(9) Uani 1 1 d . . . . .
H140 H 0.076506 0.318521 -0.343901 0.077 Uiso 1 1 calc R U . . .
C141 C 0.29756(7) 0.77065(18) 0.07203(12) 0.0471(7) Uani 1 1 d . . . . .
C142 C 0.32217(7) 0.75798(15) 0.12212(11) 0.0404(6) Uani 1 1 d . . . . .
C143 C 0.31914(9) 0.6986(2) 0.15425(14) 0.0612(9) Uani 1 1 d . . . . .
H143 H 0.303108 0.662654 0.142969 0.073 Uiso 1 1 calc R U . . .
C144 C 0.33987(8) 0.69236(19) 0.20313(13) 0.0591(9) Uani 1 1 d . . . . .
H144 H 0.337044 0.652914 0.224890 0.071 Uiso 1 1 calc R U . . .
C145 C 0.36475(6) 0.74332(16) 0.22056(11) 0.0397(6) Uani 1 1 d . . . . .
C146 C 0.36871(8) 0.80107(16) 0.18675(12) 0.0478(7) Uani 1 1 d . . . . .
H146 H 0.385846 0.834976 0.196785 0.057 Uiso 1 1 calc R U . . .
C147 C 0.34745(8) 0.80847(16) 0.13850(12) 0.0499(7) Uani 1 1 d . . . . .
H147 H 0.350143 0.847935 0.116669 0.060 Uiso 1 1 calc R U . . .
C148 C 0.38577(7) 0.73807(16) 0.27464(11) 0.0409(6) Uani 1 1 d . . . . .
C149 C 0.41954(7) 0.73514(17) 0.28284(12) 0.0446(6) Uani 1 1 d . . . . .
C150 C 0.43762(7) 0.72903(19) 0.23781(12) 0.0501(7) Uani 1 1 d . . . . .
C151 C 0.45920(9) 0.7845(3) 0.22885(16) 0.0714(11) Uani 1 1 d . . . . .
H151 H 0.463082 0.824220 0.251956 0.086 Uiso 1 1 calc R U . . .
C152 C 0.47509(11) 0.7812(3) 0.18565(19) 0.0948(16) Uani 1 1 d . . . . .
H152 H 0.489154 0.819239 0.179558 0.114 Uiso 1 1 calc R U . . .
C153 C 0.47031(13) 0.7237(4) 0.1528(2) 0.1064(19) Uani 1 1 d . . . . .
H153 H 0.481402 0.721647 0.124374 0.128 Uiso 1 1 calc R U . . .
C154 C 0.44928(17) 0.6678(4) 0.1605(2) 0.124(2) Uani 1 1 d . . . . .
H154 H 0.445857 0.628101 0.137360 0.148 Uiso 1 1 calc R U . . .
C155 C 0.43295(13) 0.6711(3) 0.2038(2) 0.0893(14) Uani 1 1 d . . . . .
H155 H 0.418706 0.633060 0.209332 0.107 Uiso 1 1 calc R U . . .
C156 C 0.44085(7) 0.7377(2) 0.33693(12) 0.0515(7) Uani 1 1 d . . . . .
C157 C 0.43796(9) 0.7936(3) 0.37187(15) 0.0708(10) Uani 1 1 d . . . . .
H157 H 0.421914 0.830102 0.362448 0.085 Uiso 1 1 calc R U . . .
C158 C 0.45904(13) 0.7958(3) 0.42137(18) 0.0985(16) Uani 1 1 d . . . . .
H158 H 0.456944 0.833751 0.444791 0.118 Uiso 1 1 calc R U . . .
C159 C 0.48251(12) 0.7431(4) 0.43556(19) 0.0981(17) Uani 1 1 d . . . . .
H159 H 0.496571 0.745402 0.468519 0.118 Uiso 1 1 calc R U . . .
C160 C 0.48567(10) 0.6870(3) 0.4020(2) 0.0859(14) Uani 1 1 d . . . . .
H160 H 0.501474 0.650250 0.412294 0.103 Uiso 1 1 calc R U . . .
C161 C 0.46525(8) 0.6846(2) 0.35235(16) 0.0666(10) Uani 1 1 d . . . . .
H161 H 0.467939 0.646889 0.329059 0.080 Uiso 1 1 calc R U . . .
C162 C 0.36607(6) 0.73462(16) 0.31788(11) 0.0397(6) Uani 1 1 d . . . . .
C163 C 0.36588(8) 0.67179(17) 0.34778(13) 0.0540(8) Uani 1 1 d . . . . .
H163 H 0.380098 0.633108 0.343552 0.065 Uiso 1 1 calc R U . . .
C164 C 0.34490(8) 0.66536(17) 0.38391(13) 0.0533(8) Uani 1 1 d . . . . .
H164 H 0.344574 0.621705 0.402667 0.064 Uiso 1 1 calc R U . . .
C165 C 0.32452(7) 0.72247(14) 0.39258(11) 0.0389(6) Uani 1 1 d . . . . .
C166 C 0.32513(8) 0.78650(16) 0.36358(14) 0.0517(8) Uani 1 1 d . . . . .
H166 H 0.311844 0.826143 0.369424 0.062 Uiso 1 1 calc R U . . .
C167 C 0.34522(8) 0.79222(17) 0.32611(13) 0.0517(8) Uani 1 1 d . . . . .
H167 H 0.344794 0.835036 0.306195 0.062 Uiso 1 1 calc R U . . .
C168 C 0.30076(7) 0.71185(15) 0.43007(12) 0.0413(6) Uani 1 1 d . . . . .
O26 O 0.33352(5) 0.28720(15) 0.52600(12) 0.0696(7) Uani 1 1 d D U . . .
N1 N 0.38746(7) 0.2580(2) 0.53922(16) 0.0842(11) Uani 1 1 d D U . . .
C169 C 0.36292(8) 0.3077(2) 0.53460(15) 0.0677(10) Uani 1 1 d D U . . .
C170 C 0.37274(10) 0.3886(2) 0.5408(2) 0.0844(13) Uani 1 1 d D U . . .
H17A H 0.396673 0.392789 0.547225 0.127 Uiso 1 1 calc R U . . .
H17B H 0.363407 0.414616 0.508938 0.127 Uiso 1 1 calc R U . . .
H17C H 0.364322 0.409200 0.570034 0.127 Uiso 1 1 calc R U . . .
C171 C 0.37912(14) 0.1802(3) 0.5359(2) 0.0995(16) Uani 1 1 d D U . . .
H17D H 0.399305 0.151700 0.539886 0.149 Uiso 1 1 calc R U . . .
H17E H 0.367189 0.167599 0.563450 0.149 Uiso 1 1 calc R U . . .
H17F H 0.365373 0.169898 0.502036 0.149 Uiso 1 1 calc R U . . .
C172 C 0.42288(10) 0.2781(4) 0.5489(3) 0.137(3) Uani 1 1 d D U . . .
H17G H 0.436247 0.234282 0.550838 0.206 Uiso 1 1 calc R U . . .
H17H H 0.427276 0.308542 0.520466 0.206 Uiso 1 1 calc R U . . .
H17I H 0.428382 0.304548 0.581666 0.206 Uiso 1 1 calc R U . . .
O27 O 0.17887(5) 0.70984(16) -0.05075(12) 0.0714(7) Uani 1 1 d D U . . .
N2 N 0.12452(13) 0.7394(3) -0.0551(2) 0.064(2) Uani 0.563(10) 1 d D U P A 1
C173 C 0.14945(14) 0.6898(4) -0.0547(3) 0.051(2) Uani 0.563(10) 1 d D U P A 1
C174 C 0.1364(4) 0.6096(6) -0.0663(8) 0.078(4) Uani 0.563(10) 1 d D U P A 1
H17J H 0.112729 0.608209 -0.067429 0.116 Uiso 0.563(10) 1 calc R U P A 1
H17K H 0.141102 0.593850 -0.099815 0.116 Uiso 0.563(10) 1 calc R U P A 1
H17L H 0.147447 0.577412 -0.038899 0.116 Uiso 0.563(10) 1 calc R U P A 1
C175 C 0.1354(5) 0.8150(5) -0.0467(7) 0.107(6) Uani 0.563(10) 1 d D U P A 1
H17M H 0.116205 0.846175 -0.047642 0.160 Uiso 0.563(10) 1 calc R U P A 1
H17N H 0.149951 0.819465 -0.012912 0.160 Uiso 0.563(10) 1 calc R U P A 1
H17O H 0.147090 0.829615 -0.074138 0.160 Uiso 0.563(10) 1 calc R U P A 1
C176 C 0.0894(2) 0.7184(12) -0.0600(10) 0.124(8) Uani 0.563(10) 1 d D U P A 1
H17P H 0.075977 0.761750 -0.059446 0.186 Uiso 0.563(10) 1 calc R U P A 1
H17Q H 0.082200 0.692710 -0.092828 0.186 Uiso 0.563(10) 1 calc R U P A 1
H17R H 0.086853 0.686911 -0.031050 0.186 Uiso 0.563(10) 1 calc R U P A 1
N2B N 0.12580(16) 0.6744(4) -0.0590(3) 0.063(3) Uani 0.437(10) 1 d D U P A 2
C17A C 0.14939(18) 0.7289(5) -0.0542(3) 0.054(3) Uani 0.437(10) 1 d D U P A 2
C17B C 0.1358(5) 0.8088(6) -0.0570(8) 0.081(5) Uani 0.437(10) 1 d D U P A 2
H17S H 0.111926 0.807814 -0.059559 0.121 Uiso 0.437(10) 1 calc R U P A 2
H17T H 0.145858 0.835064 -0.025701 0.121 Uiso 0.437(10) 1 calc R U P A 2
H17U H 0.141057 0.832973 -0.087616 0.121 Uiso 0.437(10) 1 calc R U P A 2
C17C C 0.1394(6) 0.6002(7) -0.0555(10) 0.085(7) Uani 0.437(10) 1 d D U P A 2
H17V H 0.121361 0.565298 -0.059171 0.128 Uiso 0.437(10) 1 calc R U P A 2
H17W H 0.151858 0.592681 -0.083165 0.128 Uiso 0.437(10) 1 calc R U P A 2
H17X H 0.153809 0.593595 -0.021703 0.128 Uiso 0.437(10) 1 calc R U P A 2
C17D C 0.0906(3) 0.6954(15) -0.0658(13) 0.117(9) Uani 0.437(10) 1 d D U P A 2
H17Y H 0.076967 0.651888 -0.068582 0.176 Uiso 0.437(10) 1 calc R U P A 2
H17Z H 0.087122 0.723759 -0.035775 0.176 Uiso 0.437(10) 1 calc R U P A 2
H18A H 0.084506 0.724244 -0.097379 0.176 Uiso 0.437(10) 1 calc R U P A 2
O28 O 0.5515(8) 0.4876(18) 0.5170(8) 0.151(12) Uani 0.228(11) 1 d D U P B 1
N3 N 0.5771(5) 0.4255(11) 0.4462(8) 0.088(6) Uani 0.228(11) 1 d D U P B 1
C177 C 0.5601(3) 0.4788(10) 0.4722(8) 0.065(5) Uani 0.228(11) 1 d D U P B 1
C178 C 0.5514(8) 0.535(2) 0.4272(10) 0.064(6) Uani 0.228(11) 1 d D U P B 1
H18B H 0.560060 0.517916 0.397019 0.095 Uiso 0.228(11) 1 calc R U P B 1
H18C H 0.527551 0.539765 0.417733 0.095 Uiso 0.228(11) 1 calc R U P B 1
H18D H 0.561185 0.581411 0.438576 0.095 Uiso 0.228(11) 1 calc R U P B 1
C179 C 0.5781(8) 0.457(2) 0.3946(10) 0.092(8) Uani 0.228(11) 1 d D U P B 1
H18E H 0.589360 0.423689 0.374831 0.137 Uiso 0.228(11) 1 calc R U P B 1
H18F H 0.555723 0.465219 0.375820 0.137 Uiso 0.228(11) 1 calc R U P B 1
H18G H 0.589984 0.502912 0.399103 0.137 Uiso 0.228(11) 1 calc R U P B 1
C180 C 0.5883(14) 0.3530(17) 0.4652(17) 0.167(16) Uani 0.228(11) 1 d D U P B 1
H18H H 0.599044 0.329191 0.439522 0.250 Uiso 0.228(11) 1 calc R U P B 1
H18I H 0.603959 0.357604 0.498036 0.250 Uiso 0.228(11) 1 calc R U P B 1
H18J H 0.569492 0.324326 0.470643 0.250 Uiso 0.228(11) 1 calc R U P B 1
O28B O 0.5491(2) 0.5323(5) 0.4419(4) 0.109(3) Uani 0.772(11) 1 d D U P B 2
N3B N 0.57107(18) 0.4345(4) 0.4840(3) 0.125(3) Uani 0.772(11) 1 d D U P B 2
C17E C 0.56632(15) 0.4757(5) 0.4385(3) 0.098(3) Uani 0.772(11) 1 d D U P B 2
C17F C 0.5835(3) 0.4419(8) 0.3949(5) 0.150(7) Uani 0.772(11) 1 d D U P B 2
H18K H 0.594600 0.397086 0.407802 0.225 Uiso 0.772(11) 1 calc R U P B 2
H18L H 0.566906 0.431668 0.363966 0.225 Uiso 0.772(11) 1 calc R U P B 2
H18M H 0.599558 0.476112 0.386102 0.225 Uiso 0.772(11) 1 calc R U P B 2
C17G C 0.5576(3) 0.4550(7) 0.5305(4) 0.124(4) Uani 0.772(11) 1 d D U P B 2
H18N H 0.563882 0.418753 0.557650 0.186 Uiso 0.772(11) 1 calc R U P B 2
H18O H 0.566451 0.502063 0.543143 0.186 Uiso 0.772(11) 1 calc R U P B 2
H18P H 0.533685 0.457859 0.521274 0.186 Uiso 0.772(11) 1 calc R U P B 2
C17H C 0.5901(3) 0.3671(6) 0.4897(6) 0.188(7) Uani 0.772(11) 1 d D U P B 2
H18Q H 0.590413 0.346893 0.524323 0.282 Uiso 0.772(11) 1 calc R U P B 2
H18R H 0.579939 0.332479 0.463344 0.282 Uiso 0.772(11) 1 calc R U P B 2
H18S H 0.612577 0.377031 0.485371 0.282 Uiso 0.772(11) 1 calc R U P B 2
O29 O 0.23295(8) 0.35779(18) 0.66882(11) 0.0847(8) Uani 1 1 d D U . . .
N4 N 0.23630(10) 0.3233(2) 0.75541(17) 0.0963(12) Uani 1 1 d D U . . .
C181 C 0.24223(10) 0.3126(2) 0.70695(18) 0.0808(13) Uani 1 1 d D U . . .
C182 C 0.26053(12) 0.2422(2) 0.6986(2) 0.0856(13) Uani 1 1 d D U . . .
H18T H 0.265486 0.215367 0.731280 0.128 Uiso 1 1 calc R U . . .
H18U H 0.246703 0.212736 0.672197 0.128 Uiso 1 1 calc R U . . .
H18V H 0.280999 0.254065 0.687050 0.128 Uiso 1 1 calc R U . . .
C183 C 0.21889(19) 0.3925(4) 0.7621(3) 0.155(3) Uani 1 1 d D U . . .
H18W H 0.202552 0.384096 0.783880 0.233 Uiso 1 1 calc R U . . .
H18X H 0.207957 0.410334 0.728031 0.233 Uiso 1 1 calc R U . . .
H18Y H 0.234803 0.428422 0.778597 0.233 Uiso 1 1 calc R U . . .
C184 C 0.24835(18) 0.2736(3) 0.79914(19) 0.119(2) Uani 1 1 d D U . . .
H18Z H 0.241384 0.291268 0.830542 0.179 Uiso 1 1 calc R U . . .
H19A H 0.239298 0.225400 0.790697 0.179 Uiso 1 1 calc R U . . .
H19B H 0.272337 0.271441 0.805053 0.179 Uiso 1 1 calc R U . . .
O30 O 0.23996(12) 0.4157(2) 0.27617(17) 0.1189(14) Uani 1 1 d D U . . .
N5 N 0.25899(9) 0.5206(2) 0.24889(16) 0.0915(12) Uani 1 1 d D U . . .
C185 C 0.23983(11) 0.4611(3) 0.2388(2) 0.0909(15) Uani 1 1 d D U . . .
C186 C 0.21982(13) 0.4530(3) 0.18389(19) 0.0949(15) Uani 1 1 d D U . . .
H19C H 0.223929 0.494380 0.162832 0.142 Uiso 1 1 calc R U . . .
H19D H 0.226284 0.408548 0.168309 0.142 Uiso 1 1 calc R U . . .
H19E H 0.196447 0.450817 0.185356 0.142 Uiso 1 1 calc R U . . .
C187 C 0.25976(14) 0.5786(3) 0.2100(2) 0.1058(18) Uani 1 1 d D U . . .
H19F H 0.275140 0.616324 0.225141 0.159 Uiso 1 1 calc R U . . .
H19G H 0.266833 0.558390 0.179387 0.159 Uiso 1 1 calc R U . . .
H19H H 0.237799 0.599389 0.199715 0.159 Uiso 1 1 calc R U . . .
C188 C 0.27913(12) 0.5337(3) 0.30198(19) 0.1036(17) Uani 1 1 d D U . . .
H19I H 0.291289 0.578927 0.301905 0.155 Uiso 1 1 calc R U . . .
H19J H 0.264635 0.536826 0.327341 0.155 Uiso 1 1 calc R U . . .
H19K H 0.294590 0.493807 0.311293 0.155 Uiso 1 1 calc R U . . .
O31 O 0.0964(2) 0.0580(5) -0.0816(4) 0.150(4) Uani 0.602(7) 1 d D U P C 1
N6 N 0.1279(3) 0.1241(8) -0.0135(5) 0.153(6) Uani 0.602(7) 1 d D U P C 1
C189 C 0.1241(2) 0.0668(4) -0.0504(4) 0.092(3) Uani 0.602(7) 1 d D U P C 1
C190 C 0.1548(4) 0.0175(10) -0.0513(8) 0.131(6) Uani 0.602(7) 1 d D U P C 1
H19L H 0.173134 0.033619 -0.024552 0.197 Uiso 0.602(7) 1 calc R U P C 1
H19M H 0.149393 -0.032560 -0.044546 0.197 Uiso 0.602(7) 1 calc R U P C 1
H19N H 0.161062 0.020737 -0.085433 0.197 Uiso 0.602(7) 1 calc R U P C 1
C191 C 0.1580(3) 0.1293(8) 0.0261(6) 0.135(5) Uani 0.602(7) 1 d D U P C 1
H19O H 0.156703 0.171373 0.048111 0.203 Uiso 0.602(7) 1 calc R U P C 1
H19P H 0.160531 0.085573 0.047384 0.203 Uiso 0.602(7) 1 calc R U P C 1
H19Q H 0.176981 0.134364 0.009006 0.203 Uiso 0.602(7) 1 calc R U P C 1
C192 C 0.0987(4) 0.1694(8) -0.0146(6) 0.172(7) Uani 0.602(7) 1 d D U P C 1
H19R H 0.103541 0.207109 0.011883 0.258 Uiso 0.602(7) 1 calc R U P C 1
H19S H 0.092433 0.191758 -0.048877 0.258 Uiso 0.602(7) 1 calc R U P C 1
H19T H 0.080551 0.139535 -0.007555 0.258 Uiso 0.602(7) 1 calc R U P C 1
O31B O 0.1802(2) 0.0572(8) 0.0117(5) 0.146(6) Uani 0.398(7) 1 d D U P C 2
N6B N 0.1288(3) 0.1139(7) -0.0160(6) 0.073(4) Uani 0.398(7) 1 d D U P C 2
C18A C 0.1546(3) 0.0654(6) -0.0243(5) 0.097(4) Uani 0.398(7) 1 d D U P C 2
C18B C 0.1451(8) 0.018(2) -0.0743(11) 0.164(12) Uani 0.398(7) 1 d D U P C 2
H19U H 0.124564 0.035215 -0.095212 0.246 Uiso 0.398(7) 1 calc R U P C 2
H19V H 0.162568 0.020438 -0.094737 0.246 Uiso 0.398(7) 1 calc R U P C 2
H19W H 0.142384 -0.032533 -0.064280 0.246 Uiso 0.398(7) 1 calc R U P C 2
C18C C 0.1027(4) 0.1289(15) -0.0605(8) 0.172(10) Uani 0.398(7) 1 d D U P C 2
H19X H 0.086854 0.162184 -0.050010 0.258 Uiso 0.398(7) 1 calc R U P C 2
H19Y H 0.112192 0.150738 -0.088279 0.258 Uiso 0.398(7) 1 calc R U P C 2
H19Z H 0.091680 0.083810 -0.072895 0.258 Uiso 0.398(7) 1 calc R U P C 2
C18D C 0.1402(6) 0.1657(13) 0.0268(9) 0.175(10) Uani 0.398(7) 1 d D U P C 2
H20K H 0.122031 0.197408 0.031081 0.262 Uiso 0.398(7) 1 calc R U P C 2
H20L H 0.147818 0.139101 0.059053 0.262 Uiso 0.398(7) 1 calc R U P C 2
H29M H 0.158206 0.194646 0.018398 0.262 Uiso 0.398(7) 1 calc R U P C 2
O32 O 0.05541(12) 0.5338(3) -0.0681(2) 0.1328(15) Uani 1 1 d D U . . .
N7 N 0.06418(10) 0.4262(3) -0.0235(2) 0.1022(14) Uani 1 1 d D U . . .
C193 C 0.06614(12) 0.4691(3) -0.0664(2) 0.1033(17) Uani 1 1 d D U . . .
C194 C 0.08253(18) 0.4354(4) -0.1083(3) 0.139(3) Uani 1 1 d D U . . .
H20D H 0.088730 0.385545 -0.098836 0.208 Uiso 1 1 calc R U . . .
H20E H 0.067187 0.435997 -0.141639 0.208 Uiso 1 1 calc R U . . .
H20F H 0.102162 0.463126 -0.111380 0.208 Uiso 1 1 calc R U . . .
C195 C 0.07470(15) 0.3503(3) -0.0219(3) 0.119(2) Uani 1 1 d D U . . .
H20G H 0.071633 0.328495 0.010857 0.179 Uiso 1 1 calc R U . . .
H20H H 0.061556 0.324069 -0.050977 0.179 Uiso 1 1 calc R U . . .
H20I H 0.097893 0.347795 -0.024490 0.179 Uiso 1 1 calc R U . . .
C196 C 0.05119(14) 0.4588(4) 0.0195(2) 0.115(2) Uani 1 1 d D U . . .
H21D H 0.051194 0.422853 0.046867 0.172 Uiso 1 1 calc R U . . .
H21E H 0.064985 0.499728 0.033524 0.172 Uiso 1 1 calc R U . . .
H21F H 0.028740 0.475582 0.006866 0.172 Uiso 1 1 calc R U . . .
O33 O 0.25999(9) 0.6063(2) -0.17821(12) 0.0929(10) Uani 1 1 d D U . . .
N8 N 0.26083(12) 0.6274(4) -0.26324(18) 0.130(2) Uani 1 1 d D U . . .
C197 C 0.25495(11) 0.6492(3) -0.2183(2) 0.1027(17) Uani 1 1 d D U . . .
C198 C 0.2427(2) 0.7279(4) -0.2146(3) 0.172(4) Uani 1 1 d D U . . .
H21N H 0.240434 0.751189 -0.248639 0.258 Uiso 1 1 calc R U . . .
H21P H 0.221402 0.727409 -0.203729 0.258 Uiso 1 1 calc R U . . .
H21O H 0.258540 0.754717 -0.189223 0.258 Uiso 1 1 calc R U . . .
C199 C 0.2723(2) 0.5496(5) -0.2653(3) 0.187(5) Uani 1 1 d D U . . .
H22D H 0.275954 0.538693 -0.300257 0.280 Uiso 1 1 calc R U . . .
H22E H 0.292729 0.542900 -0.240234 0.280 Uiso 1 1 calc R U . . .
H22F H 0.255456 0.517146 -0.256678 0.280 Uiso 1 1 calc R U . . .
C200 C 0.2564(2) 0.6764(5) -0.3087(2) 0.212(6) Uani 1 1 d D U . . .
H22G H 0.261966 0.650735 -0.338566 0.318 Uiso 1 1 calc R U . . .
H22H H 0.233586 0.692515 -0.317054 0.318 Uiso 1 1 calc R U . . .
H22I H 0.270859 0.718278 -0.300612 0.318 Uiso 1 1 calc R U . . .
O34 O 0.40308(16) 0.5808(4) 1.0544(3) 0.217(4) Uani 1 1 d D U . . .
N9 N 0.34865(15) 0.5606(3) 1.0258(2) 0.1256(19) Uani 1 1 d D U . . .
C201 C 0.37581(18) 0.6024(4) 1.0319(3) 0.130(2) Uani 1 1 d D U . . .
C202 C 0.3722(3) 0.6800(5) 1.0126(6) 0.309(9) Uani 1 1 d D U . . .
H23D H 0.349457 0.688858 0.995762 0.464 Uiso 1 1 calc R U . . .
H23E H 0.378304 0.713001 1.041973 0.464 Uiso 1 1 calc R U . . .
H23F H 0.386662 0.688056 0.987573 0.464 Uiso 1 1 calc R U . . .
C203 C 0.3524(3) 0.4885(6) 1.0479(7) 0.390(12) Uani 1 1 d D U . . .
H24G H 0.331162 0.463751 1.040971 0.585 Uiso 1 1 calc R U . . .
H24H H 0.368206 0.461413 1.032060 0.585 Uiso 1 1 calc R U . . .
H24I H 0.360261 0.491783 1.085395 0.585 Uiso 1 1 calc R U . . .
C204 C 0.31622(19) 0.5778(5) 0.9975(4) 0.215(6) Uani 1 1 d D U . . .
H25J H 0.301412 0.537332 0.999750 0.322 Uiso 1 1 calc R U . . .
H25K H 0.308055 0.620965 1.012490 0.322 Uiso 1 1 calc R U . . .
H25L H 0.317219 0.586918 0.961054 0.322 Uiso 1 1 calc R U . . .

loop_
_atom_site_aniso_label
_atom_site_aniso_U_11
_atom_site_aniso_U_22
_atom_site_aniso_U_33
_atom_site_aniso_U_23
_atom_site_aniso_U_13
_atom_site_aniso_U_12
Dy1 0.03209(7) 0.03365(7) 0.02322(7) -0.00100(5) 0.00793(5) 0.00057(5)
Dy2 0.02821(7) 0.04810(9) 0.02899(8) -0.00415(6) 0.00653(5) -0.00614(6)
Dy3 0.02887(7) 0.03742(8) 0.03052(8) -0.00216(5) 0.00909(6) -0.00339(5)
Dy4 0.02697(7) 0.03393(7) 0.02607(7) -0.00059(5) 0.00616(5) 0.00018(5)
O1 0.0606(13) 0.0521(12) 0.0505(12) -0.0009(9) 0.0315(10) -0.0126(10)
O2 0.0496(12) 0.0701(13) 0.0582(14) 0.0061(11) 0.0351(11) 0.0100(10)
O3 0.0547(12) 0.0585(12) 0.0431(11) -0.0001(9) -0.0082(10) -0.0061(10)
O4 0.0758(16) 0.0661(14) 0.0468(13) 0.0249(11) -0.0131(12) -0.0203(12)
O5 0.0620(14) 0.0608(13) 0.0412(12) 0.0031(9) -0.0112(10) -0.0012(11)
O6 0.0513(12) 0.0747(14) 0.0405(11) -0.0233(10) 0.0083(9) -0.0149(10)
O7 0.0519(11) 0.0363(9) 0.0478(11) -0.0044(8) 0.0223(9) -0.0016(8)
O8 0.0604(13) 0.0429(10) 0.0536(12) -0.0026(9) 0.0293(10) -0.0122(9)
O9 0.0601(12) 0.0489(11) 0.0307(10) 0.0053(8) -0.0032(9) 0.0013(9)
O10 0.0692(14) 0.0543(12) 0.0337(11) -0.0045(9) -0.0025(10) -0.0135(10)
O11 0.0472(11) 0.0463(11) 0.0557(13) 0.0107(9) 0.0244(10) 0.0018(8)
O12 0.0488(12) 0.0564(12) 0.0617(14) 0.0147(10) 0.0335(10) 0.0133(9)
O13 0.0485(11) 0.0442(10) 0.0480(11) -0.0041(8) 0.0230(9) 0.0062(8)
O14 0.0649(14) 0.0537(12) 0.0598(14) 0.0019(10) 0.0351(11) -0.0125(10)
O15 0.0392(11) 0.0720(14) 0.0565(14) -0.0020(11) -0.0109(10) 0.0035(10)
O16 0.0407(11) 0.0745(14) 0.0519(13) -0.0209(11) 0.0021(9) -0.0024(10)
O17 0.0422(10) 0.0394(9) 0.0447(11) -0.0026(8) -0.0005(8) 0.0008(8)
O18 0.0516(11) 0.0437(10) 0.0408(11) -0.0140(8) 0.0108(9) -0.0072(8)
O19 0.0349(10) 0.0710(13) 0.0375(10) -0.0058(9) 0.0155(8) -0.0083(9)
O20 0.0352(9) 0.0567(11) 0.0431(11) -0.0111(9) 0.0120(8) 0.0002(8)
O21 0.0484(12) 0.0802(16) 0.0487(13) 0.0041(11) -0.0046(10) -0.0031(11)
O22 0.094(2) 0.0585(14) 0.0622(16) 0.0205(12) 0.0003(14) 0.0241(13)
O23 0.0479(11) 0.0468(11) 0.0649(14) 0.0072(10) 0.0333(10) 0.0085(9)
O24 0.0755(15) 0.0471(12) 0.0802(17) 0.0245(11) 0.0504(13) 0.0117(11)
O25 0.0587(13) 0.0570(12) 0.0442(12) -0.0054(10) 0.0078(10) -0.0196(10)
O1W 0.0505(12) 0.0667(14) 0.0464(12) -0.0077(10) 0.0210(10) -0.0137(10)
O2W 0.0767(16) 0.0687(14) 0.0507(13) -0.0270(11) 0.0330(12) -0.0354(13)
C1 0.0393(14) 0.0575(17) 0.0327(13) -0.0024(12) 0.0146(11) -0.0093(12)
C2 0.0355(13) 0.0494(14) 0.0336(13) 0.0021(11) 0.0167(11) -0.0006(11)
C3 0.0421(15) 0.0519(16) 0.0502(17) 0.0083(13) 0.0202(13) 0.0097(12)
C4 0.0450(15) 0.0493(16) 0.0484(16) 0.0154(13) 0.0180(13) 0.0074(12)
C5 0.0321(13) 0.0550(16) 0.0316(13) 0.0086(11) 0.0099(10) 0.0014(11)
C6 0.0429(15) 0.0515(16) 0.0515(17) 0.0142(13) 0.0236(13) 0.0130(12)
C7 0.0489(15) 0.0439(14) 0.0475(16) 0.0092(12) 0.0225(13) 0.0039(12)
C8 0.0339(13) 0.0529(15) 0.0329(13) 0.0097(11) 0.0116(10) 0.0023(11)
C9 0.0314(12) 0.0508(15) 0.0302(13) 0.0086(11) 0.0089(10) 0.0001(10)
C10 0.0450(15) 0.0513(15) 0.0350(14) 0.0053(12) 0.0006(11) -0.0118(12)
C11 0.0500(16) 0.0470(15) 0.0381(15) 0.0132(12) 0.0017(12) -0.0096(12)
C12 0.0390(13) 0.0436(14) 0.0312(13) 0.0038(10) 0.0043(10) 0.0001(11)
C13 0.0508(17) 0.0516(16) 0.0404(16) 0.0048(12) -0.0023(13) -0.0153(13)
C14 0.0473(16) 0.0548(17) 0.0442(17) 0.0149(13) 0.0028(13) -0.0139(13)
C15 0.0459(15) 0.0439(14) 0.0334(14) -0.0004(11) 0.0040(11) 0.0054(12)
C16 0.0351(13) 0.0583(16) 0.0375(15) 0.0092(12) 0.0098(11) 0.0012(12)
C17 0.0317(13) 0.0618(17) 0.0466(16) 0.0126(13) 0.0127(12) 0.0021(12)
C18 0.0443(17) 0.074(2) 0.068(2) 0.0026(17) 0.0132(15) -0.0082(15)
C19 0.051(2) 0.083(3) 0.112(4) 0.017(3) 0.038(2) -0.0118(18)
C20 0.082(3) 0.099(3) 0.115(4) 0.008(3) 0.069(3) -0.002(3)
C21 0.095(3) 0.102(3) 0.097(4) -0.016(3) 0.064(3) -0.005(3)
C22 0.061(2) 0.068(2) 0.071(2) -0.0057(18) 0.0337(18) -0.0071(17)
C23 0.0410(15) 0.072(2) 0.0415(17) 0.0113(14) 0.0021(13) -0.0017(14)
C24 0.061(2) 0.109(3) 0.058(2) 0.018(2) 0.0037(18) 0.023(2)
C25 0.082(3) 0.144(5) 0.072(3) 0.033(3) -0.015(3) 0.023(3)
C26 0.096(4) 0.165(6) 0.055(3) 0.022(3) -0.016(3) 0.003(4)
C27 0.105(4) 0.149(5) 0.048(2) -0.012(3) 0.000(2) 0.009(4)
C28 0.066(2) 0.108(3) 0.047(2) -0.007(2) 0.0028(17) 0.009(2)
C29 0.0422(14) 0.0571(17) 0.0299(13) -0.0032(12) 0.0065(11) -0.0102(13)
C30 0.0398(13) 0.0441(14) 0.0304(13) -0.0017(10) 0.0048(11) -0.0024(11)
C31 0.0564(17) 0.0473(15) 0.0372(15) -0.0108(12) 0.0027(13) 0.0025(13)
C32 0.0527(16) 0.0449(15) 0.0379(15) -0.0044(11) 0.0028(12) 0.0106(12)
C33 0.0324(12) 0.0483(14) 0.0284(12) -0.0026(10) 0.0080(10) 0.0032(10)
C34 0.0459(15) 0.0473(15) 0.0344(14) -0.0099(11) 0.0002(12) 0.0057(12)
C35 0.0438(15) 0.0462(15) 0.0354(14) -0.0031(11) -0.0001(11) 0.0064(11)
C36 0.0344(12) 0.0435(13) 0.0299(13) -0.0028(10) 0.0050(10) 0.0047(10)
C37 0.0351(13) 0.0510(15) 0.0340(14) -0.0025(11) 0.0057(11) 0.0045(11)
C38 0.0330(13) 0.0698(19) 0.0377(15) -0.0094(13) 0.0078(11) 0.0027(13)
C39 0.0514(18) 0.083(2) 0.057(2) -0.0145(17) 0.0141(16) 0.0109(17)
C40 0.059(2) 0.124(4) 0.075(3) -0.040(3) 0.024(2) 0.011(2)
C41 0.070(3) 0.166(5) 0.055(2) -0.023(3) 0.032(2) -0.010(3)
C42 0.070(3) 0.140(4) 0.055(2) 0.016(2) 0.020(2) -0.011(3)
C43 0.0486(18) 0.089(2) 0.0512(19) 0.0114(17) 0.0151(15) 0.0036(17)
C44 0.0335(13) 0.0627(17) 0.0372(15) -0.0048(12) 0.0052(11) 0.0095(12)
C45 0.0408(16) 0.090(2) 0.0500(19) -0.0125(17) 0.0088(14) -0.0026(16)
C46 0.0440(19) 0.128(4) 0.066(3) -0.034(3) -0.0018(18) -0.004(2)
C47 0.065(3) 0.149(5) 0.054(2) -0.018(3) -0.017(2) 0.028(3)
C48 0.092(3) 0.110(4) 0.056(2) 0.020(2) -0.008(2) 0.024(3)
C49 0.062(2) 0.073(2) 0.057(2) 0.0126(17) -0.0051(17) 0.0050(17)
C50 0.0330(12) 0.0441(13) 0.0272(12) 0.0005(10) 0.0048(10) 0.0046(10)
C51 0.0371(14) 0.0461(15) 0.0444(16) -0.0084(11) 0.0129(12) -0.0078(11)
C52 0.0432(14) 0.0408(13) 0.0439(15) -0.0113(11) 0.0147(12) -0.0070(11)
C53 0.0383(13) 0.0318(12) 0.0325(13) 0.0017(10) 0.0089(10) 0.0021(10)
C54 0.0467(15) 0.0390(13) 0.0370(14) -0.0040(11) 0.0130(11) -0.0084(11)
C55 0.0447(14) 0.0428(14) 0.0366(14) -0.0086(11) 0.0088(11) -0.0048(11)
C56 0.0377(13) 0.0322(12) 0.0311(13) 0.0002(9) 0.0088(10) -0.0006(9)
C57 0.0386(13) 0.0467(14) 0.0273(13) 0.0000(10) 0.0042(10) -0.0003(11)
C58 0.0384(13) 0.0407(13) 0.0256(12) 0.0007(9) 0.0043(10) -0.0005(10)
C59 0.0626(19) 0.0522(16) 0.0379(16) 0.0051(12) -0.0040(14) -0.0233(14)
C60 0.065(2) 0.0542(17) 0.0397(16) 0.0166(13) -0.0024(14) -0.0208(15)
C61 0.0344(13) 0.0515(15) 0.0271(13) 0.0049(10) 0.0065(10) -0.0055(11)
C62 0.067(2) 0.0536(17) 0.0322(14) 0.0041(12) 0.0011(13) -0.0234(15)
C63 0.071(2) 0.0425(15) 0.0313(14) 0.0070(11) 0.0007(13) -0.0110(14)
C64 0.0357(13) 0.0578(16) 0.0281(13) 0.0041(11) 0.0069(10) -0.0070(11)
C65 0.0382(14) 0.0659(18) 0.0300(14) 0.0050(12) 0.0064(11) -0.0080(12)
C66 0.0340(14) 0.072(2) 0.0372(15) 0.0061(13) 0.0087(11) -0.0045(12)
C67 0.0520(19) 0.080(2) 0.068(2) -0.0036(18) 0.0216(17) -0.0180(17)
C68 0.065(2) 0.092(3) 0.097(3) 0.000(2) 0.045(2) -0.023(2)
C69 0.077(3) 0.100(3) 0.089(3) 0.008(2) 0.054(3) -0.005(2)
C70 0.082(3) 0.088(3) 0.075(3) -0.013(2) 0.044(2) -0.002(2)
C71 0.060(2) 0.074(2) 0.060(2) -0.0021(17) 0.0252(17) -0.0114(17)
C72 0.0504(18) 0.085(2) 0.0330(16) 0.0081(14) 0.0008(13) -0.0212(16)
C73 0.070(3) 0.123(4) 0.058(2) 0.014(2) -0.010(2) 0.007(2)
C74 0.094(4) 0.184(6) 0.071(3) 0.040(4) -0.033(3) -0.006(4)
C75 0.101(4) 0.197(7) 0.045(3) 0.023(3) -0.019(3) -0.045(4)
C76 0.107(4) 0.170(5) 0.042(2) -0.015(3) 0.010(2) -0.048(4)
C77 0.067(2) 0.126(4) 0.045(2) -0.013(2) 0.0109(17) -0.028(2)
C78 0.0343(13) 0.0585(16) 0.0270(12) 0.0051(11) 0.0064(10) -0.0029(11)
C79 0.0461(15) 0.0480(15) 0.0457(16) 0.0141(12) 0.0165(12) 0.0018(12)
C80 0.0412(14) 0.0453(14) 0.0407(15) 0.0111(11) 0.0145(11) 0.0067(11)
C81 0.0435(15) 0.0477(15) 0.0466(16) 0.0089(12) 0.0179(13) 0.0078(12)
C82 0.0352(13) 0.0444(14) 0.0330(13) 0.0028(10) 0.0137(10) 0.0007(10)
C83 0.0372(13) 0.0563(16) 0.0409(15) 0.0095(12) 0.0142(11) 0.0101(12)
C84 0.0362(13) 0.0467(14) 0.0344(13) 0.0058(11) 0.0135(10) 0.0026(11)
C85 0.0335(13) 0.0406(13) 0.0351(13) 0.0038(10) 0.0101(10) 0.0079(10)
C86 0.0315(12) 0.0388(12) 0.0372(14) -0.0012(10) 0.0109(10) 0.0049(10)
C87 0.0384(13) 0.0428(14) 0.0422(15) -0.0105(11) 0.0124(11) -0.0038(11)
C88 0.0330(13) 0.0520(15) 0.0472(16) -0.0079(12) 0.0136(11) -0.0076(11)
C89 0.0268(12) 0.0536(15) 0.0356(14) -0.0076(11) 0.0058(10) 0.0025(10)
C90 0.0429(15) 0.0590(17) 0.0450(16) -0.0199(13) 0.0126(12) -0.0115(13)
C91 0.0391(14) 0.0476(15) 0.0520(17) -0.0122(13) 0.0175(12) -0.0106(12)
C92 0.0307(13) 0.0582(16) 0.0344(14) -0.0076(12) 0.0051(11) 0.0013(11)
C93 0.0300(12) 0.0576(16) 0.0347(14) -0.0054(12) 0.0052(10) 0.0020(11)
C94 0.0293(12) 0.0631(17) 0.0367(14) -0.0081(12) 0.0072(11) 0.0011(11)
C95 0.0371(14) 0.0570(17) 0.0410(15) -0.0066(12) 0.0004(12) 0.0084(12)
C96 0.0400(14) 0.0545(16) 0.0416(16) -0.0095(12) 0.0026(12) 0.0019(12)
C97 0.0316(12) 0.0562(16) 0.0350(14) -0.0092(12) 0.0030(10) -0.0019(11)
C98 0.0431(16) 0.064(2) 0.058(2) -0.0175(15) -0.0077(14) 0.0145(14)
C99 0.0455(17) 0.066(2) 0.0523(19) -0.0239(15) -0.0074(14) 0.0144(14)
C100 0.0295(12) 0.0656(18) 0.0376(15) -0.0098(13) 0.0035(11) -0.0038(12)
C101 0.0310(13) 0.0671(18) 0.0323(14) -0.0064(12) 0.0057(10) -0.0006(12)
C102 0.0443(16) 0.080(2) 0.0456(17) -0.0058(16) 0.0114(13) 0.0117(15)
C103 0.053(2) 0.115(3) 0.058(2) -0.018(2) 0.0195(17) 0.016(2)
C104 0.062(2) 0.139(4) 0.049(2) -0.004(2) 0.0269(18) -0.003(2)
C105 0.069(2) 0.113(3) 0.055(2) 0.020(2) 0.0190(19) -0.006(2)
C106 0.0508(18) 0.080(2) 0.0508(19) 0.0067(16) 0.0139(15) 0.0059(16)
C107 0.0292(12) 0.0719(18) 0.0332(14) -0.0046(13) 0.0070(10) 0.0053(12)
C108 0.0368(15) 0.091(3) 0.0497(19) -0.0089(16) 0.0078(14) -0.0074(15)
C109 0.046(2) 0.126(4) 0.064(3) -0.023(2) -0.0060(18) -0.011(2)
C110 0.068(3) 0.151(5) 0.045(2) -0.009(3) -0.0120(19) 0.015(3)
C111 0.089(3) 0.118(4) 0.049(2) 0.021(2) 0.009(2) 0.023(3)
C112 0.0535(19) 0.080(2) 0.0511(19) 0.0065(17) 0.0060(15) 0.0043(16)
C113 0.0344(12) 0.0398(13) 0.0295(12) -0.0009(10) 0.0085(10) -0.0061(10)
C114 0.0317(12) 0.0364(12) 0.0360(13) -0.0033(10) 0.0083(10) -0.0017(10)
C115 0.0415(14) 0.0480(15) 0.0434(15) -0.0105(12) 0.0030(12) 0.0128(12)
C116 0.0428(15) 0.0593(17) 0.0402(15) -0.0164(13) 0.0057(12) 0.0144(13)
C117 0.0288(12) 0.0458(13) 0.0341(13) -0.0029(11) 0.0088(10) 0.0002(10)
C118 0.0283(12) 0.0418(14) 0.0495(16) -0.0103(12) 0.0069(11) 0.0037(10)
C119 0.0338(13) 0.0422(14) 0.0459(15) -0.0154(11) 0.0090(11) 0.0008(10)
C120 0.0324(13) 0.0501(14) 0.0340(14) -0.0032(11) 0.0106(10) 0.0004(11)
C121 0.0308(13) 0.0550(16) 0.0368(14) -0.0029(11) 0.0095(11) 0.0038(11)
C122 0.0294(12) 0.0555(15) 0.0341(14) -0.0019(11) 0.0095(10) 0.0032(11)
C123 0.0293(12) 0.0506(15) 0.0448(15) -0.0058(12) 0.0140(11) -0.0003(11)
C124 0.0339(13) 0.0462(14) 0.0418(15) -0.0074(11) 0.0114(11) 0.0006(11)
C125 0.0298(12) 0.0492(14) 0.0349(13) 0.0002(11) 0.0095(10) 0.0022(10)
C126 0.0384(14) 0.0695(19) 0.0424(16) -0.0090(14) 0.0150(12) -0.0166(13)
C127 0.0381(14) 0.0716(19) 0.0416(16) -0.0165(14) 0.0113(12) -0.0146(13)
C128 0.0330(12) 0.0450(14) 0.0329(13) 0.0044(11) 0.0106(10) 0.0025(10)
C129 0.0273(12) 0.0724(19) 0.0373(15) -0.0063(13) 0.0068(11) 0.0013(12)
C130 0.0470(18) 0.093(3) 0.059(2) -0.0082(18) 0.0176(16) 0.0179(17)
C131 0.050(2) 0.132(4) 0.077(3) -0.033(3) 0.022(2) 0.020(2)
C132 0.056(2) 0.149(5) 0.065(3) -0.028(3) 0.035(2) -0.015(3)
C133 0.080(3) 0.125(4) 0.079(3) 0.012(3) 0.044(2) -0.017(3)
C134 0.058(2) 0.083(2) 0.065(2) 0.0022(19) 0.0295(17) -0.0042(18)
C135 0.0353(14) 0.0661(18) 0.0397(15) -0.0047(13) 0.0095(12) 0.0111(12)
C136 0.0369(15) 0.087(2) 0.055(2) -0.0094(17) 0.0043(14) -0.0005(15)
C137 0.046(2) 0.128(4) 0.065(3) -0.029(3) -0.0061(18) 0.011(2)
C138 0.079(3) 0.136(4) 0.047(2) -0.003(3) -0.011(2) 0.028(3)
C139 0.099(4) 0.110(4) 0.056(2) 0.022(2) 0.007(2) 0.026(3)
C140 0.061(2) 0.074(2) 0.056(2) 0.0090(17) 0.0037(16) 0.0070(17)
C141 0.0416(15) 0.0594(18) 0.0392(15) 0.0078(13) 0.0046(12) 0.0133(13)
C142 0.0402(14) 0.0430(14) 0.0378(14) 0.0084(11) 0.0066(11) 0.0041(11)
C143 0.0553(19) 0.065(2) 0.055(2) 0.0205(16) -0.0101(15) -0.0261(16)
C144 0.0539(18) 0.065(2) 0.0522(19) 0.0280(15) -0.0068(15) -0.0217(15)
C145 0.0300(12) 0.0522(15) 0.0379(14) 0.0062(11) 0.0087(10) 0.0003(11)
C146 0.0504(16) 0.0461(15) 0.0458(16) 0.0046(12) 0.0060(13) -0.0110(13)
C147 0.0623(19) 0.0412(15) 0.0447(16) 0.0112(12) 0.0067(14) -0.0045(13)
C148 0.0335(13) 0.0551(15) 0.0358(14) 0.0047(12) 0.0109(11) -0.0008(11)
C149 0.0317(13) 0.0621(17) 0.0410(15) 0.0023(13) 0.0096(11) -0.0025(12)
C150 0.0321(14) 0.077(2) 0.0436(16) -0.0002(14) 0.0123(12) 0.0007(13)
C151 0.0504(19) 0.110(3) 0.057(2) -0.006(2) 0.0199(16) -0.0268(19)
C152 0.059(2) 0.166(5) 0.067(3) 0.011(3) 0.031(2) -0.030(3)
C153 0.076(3) 0.178(6) 0.078(3) -0.009(4) 0.048(3) 0.006(3)
C154 0.140(5) 0.141(5) 0.112(5) -0.051(4) 0.079(4) -0.007(4)
C155 0.092(3) 0.091(3) 0.097(3) -0.025(3) 0.051(3) -0.012(2)
C156 0.0309(13) 0.080(2) 0.0441(17) 0.0041(15) 0.0084(12) -0.0070(13)
C157 0.0503(19) 0.105(3) 0.055(2) -0.012(2) 0.0042(16) -0.0027(19)
C158 0.078(3) 0.155(5) 0.056(3) -0.029(3) -0.003(2) -0.017(3)
C159 0.061(3) 0.169(5) 0.056(3) 0.010(3) -0.011(2) -0.019(3)
C160 0.051(2) 0.123(4) 0.078(3) 0.033(3) -0.004(2) -0.004(2)
C161 0.0413(17) 0.092(3) 0.065(2) 0.0130(19) 0.0050(15) 0.0017(17)
C162 0.0282(12) 0.0553(15) 0.0364(14) 0.0062(11) 0.0082(10) 0.0016(11)
C163 0.0572(18) 0.0528(17) 0.060(2) 0.0149(14) 0.0317(15) 0.0211(14)
C164 0.0621(19) 0.0471(16) 0.0588(19) 0.0190(14) 0.0318(16) 0.0145(14)
C165 0.0374(13) 0.0415(13) 0.0418(15) 0.0083(11) 0.0173(11) 0.0038(10)
C166 0.0501(17) 0.0435(15) 0.070(2) 0.0185(14) 0.0326(15) 0.0149(12)
C167 0.0527(17) 0.0495(16) 0.060(2) 0.0228(14) 0.0292(15) 0.0124(13)
C168 0.0400(14) 0.0443(14) 0.0441(15) 0.0069(12) 0.0196(12) 0.0030(11)
O26 0.0296(11) 0.0858(17) 0.092(2) -0.0038(14) 0.0073(11) -0.0027(10)
N1 0.0390(16) 0.121(3) 0.092(3) 0.023(2) 0.0108(16) 0.0181(17)
C169 0.0359(16) 0.107(3) 0.060(2) 0.016(2) 0.0085(15) 0.0032(17)
C170 0.051(2) 0.098(3) 0.100(3) 0.016(3) 0.000(2) -0.011(2)
C171 0.094(4) 0.116(4) 0.089(4) 0.009(3) 0.020(3) 0.033(3)
C172 0.037(2) 0.180(6) 0.191(7) 0.042(5) 0.015(3) 0.012(3)
O27 0.0312(11) 0.0905(18) 0.089(2) 0.0013(15) 0.0036(11) -0.0058(11)
N2 0.037(3) 0.083(5) 0.072(4) 0.008(3) 0.008(2) 0.001(3)
C173 0.035(4) 0.077(5) 0.040(3) 0.013(3) 0.005(2) 0.008(4)
C174 0.060(6) 0.085(7) 0.088(10) 0.015(6) 0.016(7) 0.025(5)
C175 0.143(13) 0.075(8) 0.082(9) -0.011(6) -0.031(8) 0.007(7)
C176 0.037(6) 0.141(14) 0.199(18) 0.043(13) 0.039(8) 0.007(5)
N2B 0.029(4) 0.093(7) 0.068(4) -0.005(4) 0.008(3) -0.004(3)
C17A 0.048(6) 0.070(6) 0.043(4) 0.003(5) 0.008(3) 0.004(5)
C17B 0.096(11) 0.085(10) 0.073(10) -0.009(7) 0.045(9) -0.017(8)
C17C 0.091(10) 0.072(8) 0.073(9) 0.005(7) -0.037(7) 0.018(7)
C17D 0.026(6) 0.145(17) 0.176(17) -0.050(14) 0.003(8) 0.008(6)
O28 0.16(2) 0.19(3) 0.110(19) 0.016(17) 0.033(16) -0.015(19)
N3 0.082(10) 0.109(12) 0.075(11) -0.004(10) 0.023(9) 0.017(9)
C177 0.040(8) 0.102(13) 0.052(10) -0.025(9) 0.008(7) -0.024(8)
C178 0.046(10) 0.076(13) 0.075(12) -0.007(10) 0.029(9) 0.006(9)
C179 0.059(11) 0.125(17) 0.094(17) -0.034(14) 0.025(11) 0.003(13)
C180 0.22(3) 0.19(3) 0.10(3) 0.03(2) 0.05(2) 0.07(3)
O28B 0.080(5) 0.100(5) 0.141(7) -0.016(5) 0.007(4) -0.008(3)
N3B 0.111(6) 0.138(7) 0.123(7) -0.015(5) 0.011(5) -0.011(5)
C17E 0.065(4) 0.124(7) 0.105(6) -0.019(5) 0.014(4) -0.029(4)
C17F 0.173(13) 0.169(12) 0.130(10) -0.009(8) 0.083(9) 0.040(9)
C17G 0.131(9) 0.159(10) 0.086(6) -0.003(7) 0.029(6) -0.029(7)
C17H 0.244(15) 0.156(10) 0.145(13) 0.019(8) -0.011(12) 0.080(10)
O29 0.102(2) 0.090(2) 0.0589(17) -0.0015(15) 0.0058(15) 0.0003(17)
N4 0.082(3) 0.115(3) 0.089(3) -0.015(2) 0.010(2) -0.012(2)
C181 0.055(2) 0.104(3) 0.086(3) -0.028(3) 0.019(2) -0.028(2)
C182 0.083(3) 0.082(3) 0.096(3) -0.010(2) 0.031(3) 0.001(2)
C183 0.138(6) 0.173(7) 0.153(7) -0.079(6) 0.022(5) 0.054(5)
C184 0.163(6) 0.129(5) 0.060(3) 0.015(3) 0.009(3) -0.030(4)
O30 0.164(4) 0.092(2) 0.107(3) 0.039(2) 0.043(3) 0.016(2)
N5 0.068(2) 0.106(3) 0.099(3) 0.004(2) 0.013(2) 0.027(2)
C185 0.067(3) 0.096(3) 0.109(4) -0.028(3) 0.015(3) 0.017(2)
C186 0.082(3) 0.115(4) 0.080(3) -0.022(3) -0.005(2) 0.018(3)
C187 0.096(4) 0.093(3) 0.129(5) 0.034(3) 0.023(3) 0.002(3)
C188 0.072(3) 0.137(4) 0.089(4) -0.016(3) -0.017(3) 0.022(3)
O31 0.128(7) 0.151(7) 0.147(7) -0.045(5) -0.037(5) 0.005(5)
N6 0.176(13) 0.146(12) 0.139(11) 0.008(10) 0.036(10) -0.063(10)
C189 0.085(6) 0.073(5) 0.111(7) 0.015(5) 0.003(5) -0.003(4)
C190 0.107(9) 0.102(9) 0.187(19) -0.021(11) 0.033(10) -0.005(7)
C191 0.079(7) 0.155(11) 0.166(12) 0.001(9) 0.007(8) -0.025(7)
C192 0.167(13) 0.152(11) 0.184(14) -0.034(10) 0.000(11) 0.078(10)
O31B 0.055(5) 0.232(14) 0.158(11) 0.079(9) 0.036(6) 0.051(6)
N6B 0.063(6) 0.047(5) 0.097(9) -0.013(5) -0.012(6) 0.008(5)
C18A 0.098(9) 0.065(7) 0.144(11) 0.020(7) 0.063(9) -0.012(6)
C18B 0.20(3) 0.17(2) 0.14(2) -0.017(17) 0.075(18) -0.06(2)
C18C 0.099(12) 0.19(2) 0.20(2) 0.075(17) -0.035(13) -0.043(13)
C18D 0.128(16) 0.21(2) 0.181(18) -0.119(16) 0.002(15) -0.046(15)
O32 0.127(4) 0.108(3) 0.167(5) -0.007(3) 0.038(3) 0.005(3)
N7 0.067(2) 0.114(3) 0.122(4) -0.026(3) 0.010(2) 0.003(2)
C193 0.063(3) 0.132(5) 0.112(5) -0.008(4) 0.008(3) -0.017(3)
C194 0.122(5) 0.168(7) 0.142(6) -0.041(5) 0.066(5) -0.016(4)
C195 0.096(4) 0.103(4) 0.143(5) -0.024(4) -0.018(4) 0.020(3)
C196 0.091(4) 0.151(5) 0.097(4) -0.033(4) 0.007(3) 0.022(4)
O33 0.105(3) 0.116(3) 0.0604(18) 0.0038(17) 0.0222(17) -0.026(2)
N8 0.080(3) 0.233(7) 0.075(3) 0.001(4) 0.007(2) -0.044(4)
C197 0.059(3) 0.152(5) 0.097(4) -0.018(4) 0.015(3) -0.032(3)
C198 0.220(10) 0.125(6) 0.148(7) -0.020(5) -0.023(6) 0.065(6)
C199 0.207(9) 0.206(9) 0.131(6) -0.072(6) -0.009(6) 0.101(8)
C200 0.229(10) 0.330(13) 0.067(4) 0.053(6) 0.002(5) -0.145(10)
O34 0.149(5) 0.173(5) 0.287(9) -0.034(6) -0.066(6) 0.037(4)
N9 0.126(4) 0.095(3) 0.152(5) 0.010(3) 0.016(4) 0.037(3)
C201 0.119(5) 0.107(5) 0.155(7) -0.005(4) 0.003(5) 0.028(4)
C202 0.300(17) 0.135(8) 0.48(2) 0.120(11) 0.038(16) 0.010(9)
C203 0.219(13) 0.301(15) 0.65(3) 0.352(19) 0.084(16) 0.037(12)
C204 0.136(7) 0.162(7) 0.303(14) -0.070(8) -0.069(8) 0.062(6)

loop_
_atom_type_symbol
_atom_type_description
_atom_type_scat_dispersion_real
_atom_type_scat_dispersion_imag
_atom_type_scat_source
C C 0.0181 0.0091 'International Tables Vol C Tables 4.2.6.8 and 6.1.1.4'
H H 0.0000 0.0000 'International Tables Vol C Tables 4.2.6.8 and 6.1.1.4'
Dy Dy -9.8046 9.8477 'International Tables Vol C Tables 4.2.6.8 and 6.1.1.4'
N N 0.0311 0.0180 'International Tables Vol C Tables 4.2.6.8 and 6.1.1.4'
O O 0.0492 0.0322 'International Tables Vol C Tables 4.2.6.8 and 6.1.1.4'

loop_
_geom_angle_atom_site_label_1
_geom_angle_atom_site_label_2
_geom_angle_atom_site_label_3
_geom_angle
_geom_angle_site_symmetry_1
_geom_angle_site_symmetry_3
_geom_angle_publ_flag
O24 Dy1 O22 73.40(10) . 4_576 ?
O24 Dy1 O2 127.97(8) . . ?
O22 Dy1 O2 78.57(10) 4_576 . ?
O24 Dy1 O9 127.31(9) . . ?
O22 Dy1 O9 80.16(9) 4_576 . ?
O2 Dy1 O9 88.47(8) . . ?
O24 Dy1 O13 75.06(8) . . ?
O22 Dy1 O13 121.62(10) 4_576 . ?
O2 Dy1 O13 155.15(8) . . ?
O9 Dy1 O13 81.76(7) . . ?
O24 Dy1 O5 79.57(9) . . ?
O22 Dy1 O5 132.77(9) 4_576 . ?
O2 Dy1 O5 89.04(9) . . ?
O9 Dy1 O5 145.52(7) . . ?
O13 Dy1 O5 86.32(8) . . ?
O24 Dy1 O25 143.73(9) . . ?
O22 Dy1 O25 142.08(9) 4_576 . ?
O2 Dy1 O25 70.24(9) . . ?
O9 Dy1 O25 78.01(7) . . ?
O13 Dy1 O25 85.35(8) . . ?
O5 Dy1 O25 68.82(8) . . ?
O14 Dy2 O16 151.77(9) . 4_566 ?
O14 Dy2 O10 91.55(8) . . ?
O16 Dy2 O10 99.37(8) 4_566 . ?
O14 Dy2 O11 81.13(8) . 4_565 ?
O16 Dy2 O11 77.43(9) 4_566 4_565 ?
O10 Dy2 O11 153.20(8) . 4_565 ?
O14 Dy2 O17 76.53(8) . 4_566 ?
O16 Dy2 O17 115.89(7) 4_566 4_566 ?
O10 Dy2 O17 125.82(8) . 4_566 ?
O11 Dy2 O17 77.68(7) 4_565 4_566 ?
O14 Dy2 O26 78.39(9) . . ?
O16 Dy2 O26 79.13(9) 4_566 . ?
O10 Dy2 O26 76.06(9) . . ?
O11 Dy2 O26 77.22(9) 4_565 . ?
O17 Dy2 O26 146.77(9) 4_566 . ?
O14 Dy2 O1W 135.15(8) . . ?
O16 Dy2 O1W 73.07(8) 4_566 . ?
O10 Dy2 O1W 73.79(8) . . ?
O11 Dy2 O1W 128.57(7) 4_565 . ?
O17 Dy2 O1W 78.67(8) 4_566 . ?
O26 Dy2 O1W 134.44(9) . . ?
O14 Dy2 O25 64.69(8) . . ?
O16 Dy2 O25 143.47(8) 4_566 . ?
O10 Dy2 O25 66.93(7) . . ?
O11 Dy2 O25 129.94(7) 4_565 . ?
O17 Dy2 O25 60.14(6) 4_566 . ?
O26 Dy2 O25 125.55(8) . . ?
O1W Dy2 O25 70.59(7) . . ?
O8 Dy3 O6 157.01(8) . 4_575 ?
O8 Dy3 O21 77.65(9) . . ?
O6 Dy3 O21 117.18(9) 4_575 . ?
O8 Dy3 O2W 81.34(8) . . ?
O6 Dy3 O2W 104.02(9) 4_575 . ?
O21 Dy3 O2W 118.19(10) . . ?
O8 Dy3 O1 89.31(7) . 4_575 ?
O6 Dy3 O1 77.24(8) 4_575 4_575 ?
O21 Dy3 O1 79.47(9) . 4_575 ?
O2W Dy3 O1 157.20(9) . 4_575 ?
O8 Dy3 O27 78.81(9) . . ?
O6 Dy3 O27 80.24(9) 4_575 . ?
O21 Dy3 O27 147.58(10) . . ?
O2W Dy3 O27 79.52(10) . . ?
O1 Dy3 O27 78.27(9) 4_575 . ?
O8 Dy3 O23 127.40(8) . 4_575 ?
O6 Dy3 O23 74.58(8) 4_575 4_575 ?
O21 Dy3 O23 79.38(9) . 4_575 ?
O2W Dy3 O23 69.23(8) . 4_575 ?
O1 Dy3 O23 131.44(7) 4_575 4_575 ?
O27 Dy3 O23 132.97(9) . 4_575 ?
O7 Dy4 O12 119.69(7) . 1_554 ?
O7 Dy4 O18 159.00(7) . . ?
O12 Dy4 O18 81.00(8) 1_554 . ?
O7 Dy4 O4 94.80(9) . 1_554 ?
O12 Dy4 O4 94.07(9) 1_554 1_554 ?
O18 Dy4 O4 79.10(8) . 1_554 ?
O7 Dy4 O15 76.29(8) . . ?
O12 Dy4 O15 77.80(9) 1_554 . ?
O18 Dy4 O15 114.44(8) . . ?
O4 Dy4 O15 162.36(9) 1_554 . ?
O7 Dy4 O19 93.55(7) . 4_566 ?
O12 Dy4 O19 128.39(7) 1_554 4_566 ?
O18 Dy4 O19 73.83(7) . 4_566 ?
O4 Dy4 O19 123.25(7) 1_554 4_566 ?
O15 Dy4 O19 73.10(8) . 4_566 ?
O7 Dy4 O20 76.33(7) . 4_566 ?
O12 Dy4 O20 162.11(8) 1_554 4_566 ?
O18 Dy4 O20 82.68(7) . 4_566 ?
O4 Dy4 O20 75.61(8) 1_554 4_566 ?
O15 Dy4 O20 115.96(8) . 4_566 ?
O19 Dy4 O20 52.41(6) 4_566 4_566 ?
O7 Dy4 O3 71.67(7) . 1_554 ?
O12 Dy4 O3 69.44(7) 1_554 1_554 ?
O18 Dy4 O3 116.72(7) . 1_554 ?
O4 Dy4 O3 50.37(7) 1_554 1_554 ?
O15 Dy4 O3 112.01(8) . 1_554 ?
O19 Dy4 O3 161.83(7) 4_566 1_554 ?
O20 Dy4 O3 112.16(7) 4_566 1_554 ?
O7 Dy4 C128 82.59(7) . 4_566 ?
O12 Dy4 C128 152.48(7) 1_554 4_566 ?
O18 Dy4 C128 78.82(7) . 4_566 ?
O4 Dy4 C128 100.24(8) 1_554 4_566 ?
O15 Dy4 C128 93.76(8) . 4_566 ?
O19 Dy4 C128 26.41(7) 4_566 4_566 ?
O20 Dy4 C128 26.12(7) 4_566 4_566 ?
O3 Dy4 C128 137.03(7) 1_554 4_566 ?
O7 Dy4 C15 84.01(7) . 1_554 ?
O12 Dy4 C15 79.98(8) 1_554 1_554 ?
O18 Dy4 C15 97.20(8) . 1_554 ?
O4 Dy4 C15 25.01(8) 1_554 1_554 ?
O15 Dy4 C15 137.40(8) . 1_554 ?
O19 Dy4 C15 146.44(7) 4_566 1_554 ?
O20 Dy4 C15 94.87(7) 4_566 1_554 ?
O3 Dy4 C15 25.43(7) 1_554 1_554 ?
C128 Dy4 C15 120.93(8) 4_566 1_554 ?
C1 O1 Dy3 139.48(19) . 4_576 ?
C1 O2 Dy1 143.3(2) . . ?
C15 O3 Dy4 87.39(17) . 1_556 ?
C15 O4 Dy4 101.67(18) . 1_556 ?
C29 O5 Dy1 112.09(18) . . ?
C29 O6 Dy3 173.4(2) . 4_576 ?
C56 O7 Dy4 166.47(18) . . ?
C56 O8 Dy3 158.2(2) . . ?
C57 O9 Dy1 142.56(18) . . ?
C57 O10 Dy2 154.58(19) . . ?
C84 O11 Dy2 144.79(19) . 4_566 ?
C84 O12 Dy4 141.25(18) . 1_556 ?
C85 O13 Dy1 132.65(18) . . ?
C85 O14 Dy2 151.3(2) . . ?
C100 O15 Dy4 118.98(19) . . ?
C100 O16 Dy2 171.1(2) . 4_565 ?
C113 O17 Dy2 119.04(16) . 4_565 ?
C113 O18 Dy4 161.36(18) . . ?
C128 O19 Dy4 93.73(16) . 4_565 ?
C128 O20 Dy4 92.38(15) . 4_565 ?
C141 O21 Dy3 127.8(2) . . ?
C141 O22 Dy1 160.7(3) . 4_575 ?
C168 O23 Dy3 135.92(18) . 4_576 ?
C168 O24 Dy1 148.39(19) . . ?
Dy1 O25 Dy2 122.04(9) . . ?
Dy1 O25 H25A 95(3) . . ?
Dy2 O25 H25A 129(3) . . ?
Dy1 O25 H25B 106(3) . . ?
Dy2 O25 H25B 91(3) . . ?
H25A O25 H25B 112.6(18) . . ?
Dy2 O1W H1A 118(3) . . ?
Dy2 O1W H1B 108(3) . . ?
H1A O1W H1B 113.0(18) . . ?
Dy3 O2W H2A 118(3) . . ?
Dy3 O2W H2B 128(3) . . ?
H2A O2W H2B 114.2(19) . . ?
O1 C1 O2 125.8(3) . . ?
O1 C1 C2 117.9(3) . . ?
O2 C1 C2 116.3(3) . . ?
C3 C2 C7 119.0(2) . . ?
C3 C2 C1 120.7(2) . . ?
C7 C2 C1 120.3(2) . . ?
C4 C3 C2 120.5(3) . . ?
C4 C3 H3 119.7 . . ?
C2 C3 H3 119.7 . . ?
C3 C4 C5 120.8(3) . . ?
C3 C4 H4 119.6 . . ?
C5 C4 H4 119.6 . . ?
C6 C5 C4 118.5(2) . . ?
C6 C5 C8 120.3(2) . . ?
C4 C5 C8 121.0(2) . . ?
C7 C6 C5 121.0(3) . . ?
C7 C6 H6 119.5 . . ?
C5 C6 H6 119.5 . . ?
C6 C7 C2 120.2(3) . . ?
C6 C7 H7 119.9 . . ?
C2 C7 H7 119.9 . . ?
C16 C8 C9 122.5(2) . . ?
C16 C8 C5 123.6(2) . . ?
C9 C8 C5 113.9(2) . . ?
C10 C9 C14 117.5(2) . . ?
C10 C9 C8 121.6(2) . . ?
C14 C9 C8 120.9(2) . . ?
C9 C10 C11 120.7(3) . . ?
C9 C10 H10 119.6 . . ?
C11 C10 H10 119.6 . . ?
C12 C11 C10 121.2(3) . . ?
C12 C11 H11 119.4 . . ?
C10 C11 H11 119.4 . . ?
C11 C12 C13 118.7(2) . . ?
C11 C12 C15 119.4(2) . . ?
C13 C12 C15 121.8(2) . . ?
C14 C13 C12 120.1(3) . . ?
C14 C13 H13 119.9 . . ?
C12 C13 H13 119.9 . . ?
C13 C14 C9 121.8(3) . . ?
C13 C14 H14 119.1 . . ?
C9 C14 H14 119.1 . . ?
O3 C15 O4 120.2(3) . . ?
O3 C15 C12 121.6(3) . . ?
O4 C15 C12 118.2(2) . . ?
O3 C15 Dy4 67.18(15) . 1_556 ?
O4 C15 Dy4 53.32(14) . 1_556 ?
C12 C15 Dy4 169.46(19) . 1_556 ?
C8 C16 C23 123.1(3) . . ?
C8 C16 C17 121.6(3) . . ?
C23 C16 C17 115.2(2) . . ?
C22 C17 C18 117.8(3) . . ?
C22 C17 C16 120.6(3) . . ?
C18 C17 C16 121.7(3) . . ?
C19 C18 C17 120.3(4) . . ?
C19 C18 H18 119.9 . . ?
C17 C18 H18 119.9 . . ?
C20 C19 C18 120.8(4) . . ?
C20 C19 H19 119.6 . . ?
C18 C19 H19 119.6 . . ?
C21 C20 C19 119.2(4) . . ?
C21 C20 H20 120.4 . . ?
C19 C20 H20 120.4 . . ?
C20 C21 C22 121.0(5) . . ?
C20 C21 H21 119.5 . . ?
C22 C21 H21 119.5 . . ?
C21 C22 C17 121.0(4) . . ?
C21 C22 H22 119.5 . . ?
C17 C22 H22 119.5 . . ?
C28 C23 C24 117.6(3) . . ?
C28 C23 C16 122.6(3) . . ?
C24 C23 C16 119.8(3) . . ?
C25 C24 C23 120.9(5) . . ?
C25 C24 H24 119.6 . . ?
C23 C24 H24 119.6 . . ?
C26 C25 C24 120.5(5) . . ?
C26 C25 H25 119.7 . . ?
C24 C25 H25 119.7 . . ?
C25 C26 C27 119.9(4) . . ?
C25 C26 H26 120.0 . . ?
C27 C26 H26 120.0 . . ?
C26 C27 C28 119.9(5) . . ?
C26 C27 H27 120.1 . . ?
C28 C27 H27 120.1 . . ?
C23 C28 C27 121.2(4) . . ?
C23 C28 H28 119.4 . . ?
C27 C28 H28 119.4 . . ?
O5 C29 O6 122.5(3) . . ?
O5 C29 C30 119.6(3) . . ?
O6 C29 C30 117.9(3) . . ?
C31 C30 C35 118.9(2) . . ?
C31 C30 C29 121.9(2) . . ?
C35 C30 C29 119.2(2) . . ?
C32 C31 C30 120.7(3) . . ?
C32 C31 H31 119.6 . . ?
C30 C31 H31 119.6 . . ?
C31 C32 C33 120.9(3) . . ?
C31 C32 H32 119.6 . . ?
C33 C32 H32 119.6 . . ?
C32 C33 C34 118.3(2) . . ?
C32 C33 C36 122.4(2) . . ?
C34 C33 C36 119.3(2) . . ?
C35 C34 C33 121.0(2) . . ?
C35 C34 H34 119.5 . . ?
C33 C34 H34 119.5 . . ?
C34 C35 C30 120.3(3) . . ?
C34 C35 H35 119.9 . . ?
C30 C35 H35 119.9 . . ?
C37 C36 C33 121.8(2) . . ?
C37 C36 C50 125.0(2) . . ?
C33 C36 C50 113.2(2) . . ?
C36 C37 C44 123.0(2) . . ?
C36 C37 C38 122.3(2) . . ?
C44 C37 C38 114.7(2) . . ?
C43 C38 C39 118.4(3) . . ?
C43 C38 C37 122.1(3) . . ?
C39 C38 C37 119.5(3) . . ?
C40 C39 C38 120.6(4) . . ?
C40 C39 H39 119.7 . . ?
C38 C39 H39 119.7 . . ?
C41 C40 C39 120.2(4) . . ?
C41 C40 H40 119.9 . . ?
C39 C40 H40 119.9 . . ?
C42 C41 C40 120.7(4) . . ?
C42 C41 H41 119.7 . . ?
C40 C41 H41 119.7 . . ?
C41 C42 C43 120.0(5) . . ?
C41 C42 H42 120.0 . . ?
C43 C42 H42 120.0 . . ?
C38 C43 C42 120.1(4) . . ?
C38 C43 H43 119.9 . . ?
C42 C43 H43 119.9 . . ?
C49 C44 C45 117.3(3) . . ?
C49 C44 C37 122.5(3) . . ?
C45 C44 C37 120.2(3) . . ?
C46 C45 C44 121.2(4) . . ?
C46 C45 H45 119.4 . . ?
C44 C45 H45 119.4 . . ?
C47 C46 C45 120.2(4) . . ?
C47 C46 H46 119.9 . . ?
C45 C46 H46 119.9 . . ?
C46 C47 C48 120.0(4) . . ?
C46 C47 H47 120.0 . . ?
C48 C47 H47 120.0 . . ?
C47 C48 C49 120.2(4) . . ?
C47 C48 H48 119.9 . . ?
C49 C48 H48 119.9 . . ?
C44 C49 C48 121.1(4) . . ?
C44 C49 H49 119.5 . . ?
C48 C49 H49 119.5 . . ?
C55 C50 C51 117.9(2) . . ?
C55 C50 C36 120.6(2) . . ?
C51 C50 C36 121.4(2) . . ?
C52 C51 C50 120.8(2) . . ?
C52 C51 H51 119.6 . . ?
C50 C51 H51 119.6 . . ?
C51 C52 C53 120.7(2) . . ?
C51 C52 H52 119.6 . . ?
C53 C52 H52 119.6 . . ?
C54 C53 C52 119.0(2) . . ?
C54 C53 C56 121.1(2) . . ?
C52 C53 C56 119.8(2) . . ?
C53 C54 C55 119.7(2) . . ?
C53 C54 H54 120.1 . . ?
C55 C54 H54 120.1 . . ?
C50 C55 C54 121.7(2) . . ?
C50 C55 H55 119.1 . . ?
C54 C55 H55 119.1 . . ?
O7 C56 O8 124.5(2) . . ?
O7 C56 C53 117.3(2) . . ?
O8 C56 C53 118.3(2) . . ?
O9 C57 O10 125.5(2) . . ?
O9 C57 C58 117.8(2) . . ?
O10 C57 C58 116.7(2) . . ?
C63 C58 C59 118.6(2) . . ?
C63 C58 C57 121.4(2) . . ?
C59 C58 C57 120.0(2) . . ?
C60 C59 C58 120.6(3) . . ?
C60 C59 H59 119.7 . . ?
C58 C59 H59 119.7 . . ?
C59 C60 C61 121.2(3) . . ?
C59 C60 H60 119.4 . . ?
C61 C60 H60 119.4 . . ?
C60 C61 C62 118.0(3) . . ?
C60 C61 C64 119.7(2) . . ?
C62 C61 C64 122.3(2) . . ?
C63 C62 C61 120.7(3) . . ?
C63 C62 H62 119.7 . . ?
C61 C62 H62 119.7 . . ?
C58 C63 C62 120.9(3) . . ?
C58 C63 H63 119.5 . . ?
C62 C63 H63 119.5 . . ?
C65 C64 C78 125.2(2) . . ?
C65 C64 C61 122.3(2) . . ?
C78 C64 C61 112.3(2) . . ?
C64 C65 C66 121.7(3) . . ?
C64 C65 C72 123.7(3) . . ?
C66 C65 C72 114.6(3) . . ?
C71 C66 C67 118.3(3) . . ?
C71 C66 C65 120.9(3) . . ?
C67 C66 C65 120.8(3) . . ?
C68 C67 C66 120.7(4) . . ?
C68 C67 H67 119.6 . . ?
C66 C67 H67 119.6 . . ?
C69 C68 C67 120.4(4) . . ?
C69 C68 H68 119.8 . . ?
C67 C68 H68 119.8 . . ?
C68 C69 C70 119.9(4) . . ?
C68 C69 H69 120.0 . . ?
C70 C69 H69 120.0 . . ?
C69 C70 C71 120.1(4) . . ?
C69 C70 H70 120.0 . . ?
C71 C70 H70 120.0 . . ?
C66 C71 C70 120.6(4) . . ?
C66 C71 H71 119.7 . . ?
C70 C71 H71 119.7 . . ?
C77 C72 C73 118.6(4) . . ?
C77 C72 C65 122.7(4) . . ?
C73 C72 C65 118.7(3) . . ?
C74 C73 C72 120.7(5) . . ?
C74 C73 H73 119.6 . . ?
C72 C73 H73 119.6 . . ?
C75 C74 C73 119.9(6) . . ?
C75 C74 H74 120.1 . . ?
C73 C74 H74 120.1 . . ?
C74 C75 C76 121.1(5) . . ?
C74 C75 H75 119.5 . . ?
C76 C75 H75 119.5 . . ?
C75 C76 C77 119.8(5) . . ?
C75 C76 H76 120.1 . . ?
C77 C76 H76 120.1 . . ?
C72 C77 C76 119.9(5) . . ?
C72 C77 H77 120.0 . . ?
C76 C77 H77 120.0 . . ?
C83 C78 C79 118.1(2) . . ?
C83 C78 C64 120.5(3) . . ?
C79 C78 C64 120.8(3) . . ?
C81 C79 C78 120.8(3) . . ?
C81 C79 H79 119.6 . . ?
C78 C79 H79 119.6 . . ?
C83 C80 C82 120.5(2) . . ?
C83 C80 H80 119.8 . . ?
C82 C80 H80 119.8 . . ?
C79 C81 C82 120.1(3) . . ?
C79 C81 H81 119.9 . . ?
C82 C81 H81 119.9 . . ?
C80 C82 C81 119.2(2) . . ?
C80 C82 C84 119.5(2) . . ?
C81 C82 C84 121.3(2) . . ?
C80 C83 C78 121.2(3) . . ?
C80 C83 H83 119.4 . . ?
C78 C83 H83 119.4 . . ?
O11 C84 O12 124.8(2) . . ?
O11 C84 C82 116.8(2) . . ?
O12 C84 C82 118.3(2) . . ?
O14 C85 O13 124.7(3) . . ?
O14 C85 C86 117.1(2) . . ?
O13 C85 C86 118.2(2) . . ?
C91 C86 C87 119.3(2) . . ?
C91 C86 C85 119.6(2) . . ?
C87 C86 C85 121.1(2) . . ?
C88 C87 C86 120.2(2) . . ?
C88 C87 H87 119.9 . . ?
C86 C87 H87 119.9 . . ?
C87 C88 C89 120.9(3) . . ?
C87 C88 H88 119.5 . . ?
C89 C88 H88 119.5 . . ?
C90 C89 C88 118.3(2) . . ?
C90 C89 C92 120.2(2) . . ?
C88 C89 C92 121.3(2) . . ?
C91 C90 C89 121.1(3) . . ?
C91 C90 H90 119.5 . . ?
C89 C90 H90 119.5 . . ?
C90 C91 C86 120.1(3) . . ?
C90 C91 H91 119.9 . . ?
C86 C91 H91 119.9 . . ?
C93 C92 C94 122.6(2) . . ?
C93 C92 C89 122.8(2) . . ?
C94 C92 C89 114.5(2) . . ?
C92 C93 C101 123.6(2) . . ?
C92 C93 C107 121.3(3) . . ?
C101 C93 C107 115.2(2) . . ?
C95 C94 C99 117.8(3) . . ?
C95 C94 C92 121.1(3) . . ?
C99 C94 C92 120.9(3) . . ?
C94 C95 C96 121.3(3) . . ?
C94 C95 H95 119.4 . . ?
C96 C95 H95 119.4 . . ?
C97 C96 C95 120.4(3) . . ?
C97 C96 H96 119.8 . . ?
C95 C96 H96 119.8 . . ?
C96 C97 C98 118.8(3) . . ?
C96 C97 C100 121.0(3) . . ?
C98 C97 C100 120.2(3) . . ?
C99 C98 C97 120.6(3) . . ?
C99 C98 H98 119.7 . . ?
C97 C98 H98 119.7 . . ?
C98 C99 C94 121.1(3) . . ?
C98 C99 H99 119.5 . . ?
C94 C99 H99 119.5 . . ?
O15 C100 O16 123.9(3) . . ?
O15 C100 C97 118.8(3) . . ?
O16 C100 C97 117.2(3) . . ?
C106 C101 C102 118.1(3) . . ?
C106 C101 C93 121.5(3) . . ?
C102 C101 C93 120.3(3) . . ?
C103 C102 C101 120.9(4) . . ?
C103 C102 H102 119.5 . . ?
C101 C102 H102 119.5 . . ?
C104 C103 C102 120.2(4) . . ?
C104 C103 H103 119.9 . . ?
C102 C103 H103 119.9 . . ?
C103 C104 C105 120.0(4) . . ?
C103 C104 H104 120.0 . . ?
C105 C104 H104 120.0 . . ?
C104 C105 C106 119.8(4) . . ?
C104 C105 H105 120.1 . . ?
C106 C105 H105 120.1 . . ?
C101 C106 C105 120.9(4) . . ?
C101 C106 H106 119.5 . . ?
C105 C106 H106 119.5 . . ?
C112 C107 C108 118.2(3) . . ?
C112 C107 C93 121.5(3) . . ?
C108 C107 C93 120.3(3) . . ?
C107 C108 C109 121.2(4) . . ?
C107 C108 H108 119.4 . . ?
C109 C108 H108 119.4 . . ?
C110 C109 C108 119.9(4) . . ?
C110 C109 H109 120.1 . . ?
C108 C109 H109 120.1 . . ?
C109 C110 C111 119.9(4) . . ?
C109 C110 H110 120.0 . . ?
C111 C110 H110 120.0 . . ?
C110 C111 C112 120.2(4) . . ?
C110 C111 H111 119.9 . . ?
C112 C111 H111 119.9 . . ?
C107 C112 C111 120.6(4) . . ?
C107 C112 H112 119.7 . . ?
C111 C112 H112 119.7 . . ?
O18 C113 O17 122.1(2) . . ?
O18 C113 C114 119.7(2) . . ?
O17 C113 C114 118.2(2) . . ?
C115 C114 C119 118.8(2) . . ?
C115 C114 C113 120.5(2) . . ?
C119 C114 C113 120.7(2) . . ?
C116 C115 C114 120.6(2) . . ?
C116 C115 H115 119.7 . . ?
C114 C115 H115 119.7 . . ?
C115 C116 C117 121.7(2) . . ?
C115 C116 H116 119.2 . . ?
C117 C116 H116 119.2 . . ?
C118 C117 C116 116.8(2) . . ?
C118 C117 C120 122.2(2) . . ?
C116 C117 C120 120.8(2) . . ?
C119 C118 C117 121.9(2) . . ?
C119 C118 H118 119.0 . . ?
C117 C118 H118 119.0 . . ?
C118 C119 C114 120.1(2) . . ?
C118 C119 H119 120.0 . . ?
C114 C119 H119 119.9 . . ?
C121 C120 C117 124.5(2) . . ?
C121 C120 C122 120.4(2) . . ?
C117 C120 C122 115.1(2) . . ?
C120 C121 C129 123.7(3) . . ?
C120 C121 C135 122.6(3) . . ?
C129 C121 C135 113.7(2) . . ?
C123 C122 C127 118.2(2) . . ?
C123 C122 C120 120.8(2) . . ?
C127 C122 C120 121.0(2) . . ?
C124 C123 C122 120.9(2) . . ?
C124 C123 H123 111.4 . . ?
C122 C123 H123 109.2 . . ?
C123 C124 C125 120.9(3) . . ?
C123 C124 H124 119.5 . . ?
C125 C124 H124 119.5 . . ?
C124 C125 C126 118.4(2) . . ?
C124 C125 C128 119.9(2) . . ?
C126 C125 C128 121.5(2) . . ?
C127 C126 C125 120.9(3) . . ?
C127 C126 H126 119.6 . . ?
C125 C126 H126 119.6 . . ?
C126 C127 C122 120.7(3) . . ?
C126 C127 H127 119.6 . . ?
C122 C127 H127 119.6 . . ?
O20 C128 O19 120.9(2) . . ?
O20 C128 C125 120.6(2) . . ?
O19 C128 C125 118.4(2) . . ?
O20 C128 Dy4 61.50(13) . 4_565 ?
O19 C128 Dy4 59.86(14) . 4_565 ?
C125 C128 Dy4 169.73(18) . 4_565 ?
C134 C129 C130 118.5(3) . . ?
C134 C129 C121 121.9(3) . . ?
C130 C129 C121 119.7(3) . . ?
C129 C130 C131 121.0(4) . . ?
C129 C130 H130 119.5 . . ?
C131 C130 H130 119.5 . . ?
C132 C131 C130 119.8(4) . . ?
C132 C131 H131 120.1 . . ?
C130 C131 H131 120.1 . . ?
C131 C132 C133 120.4(4) . . ?
C131 C132 H132 119.8 . . ?
C133 C132 H132 119.8 . . ?
C132 C133 C134 120.0(5) . . ?
C132 C133 H133 120.0 . . ?
C134 C133 H133 120.0 . . ?
C129 C134 C133 120.4(4) . . ?
C129 C134 H134 119.8 . . ?
C133 C134 H134 119.8 . . ?
C140 C135 C136 118.0(3) . . ?
C140 C135 C121 121.6(3) . . ?
C136 C135 C121 120.4(3) . . ?
C137 C136 C135 121.0(4) . . ?
C137 C136 H136 119.5 . . ?
C135 C136 H136 119.5 . . ?
C138 C137 C136 120.1(4) . . ?
C138 C137 H137 119.9 . . ?
C136 C137 H137 119.9 . . ?
C137 C138 C139 119.9(4) . . ?
C137 C138 H138 120.1 . . ?
C139 C138 H138 120.1 . . ?
C138 C139 C140 120.9(5) . . ?
C138 C139 H139 119.6 . . ?
C140 C139 H139 119.6 . . ?
C135 C140 C139 120.1(4) . . ?
C135 C140 H140 120.0 . . ?
C139 C140 H140 120.0 . . ?
O22 C141 O21 123.8(3) . . ?
O22 C141 C142 117.9(3) . . ?
O21 C141 C142 118.4(3) . . ?
C143 C142 C147 118.8(3) . . ?
C143 C142 C141 121.1(3) . . ?
C147 C142 C141 120.0(3) . . ?
C142 C143 C144 120.1(3) . . ?
C142 C143 H143 120.0 . . ?
C144 C143 H143 120.0 . . ?
C143 C144 C145 121.7(3) . . ?
C143 C144 H144 119.2 . . ?
C145 C144 H144 119.2 . . ?
C144 C145 C146 117.8(3) . . ?
C144 C145 C148 121.0(3) . . ?
C146 C145 C148 121.1(3) . . ?
C147 C146 C145 120.6(3) . . ?
C147 C146 H146 119.7 . . ?
C145 C146 H146 119.7 . . ?
C146 C147 C142 120.9(3) . . ?
C146 C147 H147 119.5 . . ?
C142 C147 H147 119.5 . . ?
C149 C148 C162 123.8(3) . . ?
C149 C148 C145 122.4(3) . . ?
C162 C148 C145 113.8(2) . . ?
C148 C149 C150 121.2(3) . . ?
C148 C149 C156 122.6(3) . . ?
C150 C149 C156 116.2(2) . . ?
C155 C150 C151 118.2(3) . . ?
C155 C150 C149 121.9(3) . . ?
C151 C150 C149 119.8(3) . . ?
C150 C151 C152 120.5(4) . . ?
C150 C151 H151 119.7 . . ?
C152 C151 H151 119.7 . . ?
C153 C152 C151 120.4(5) . . ?
C153 C152 H152 119.8 . . ?
C151 C152 H152 119.8 . . ?
C152 C153 C154 120.7(4) . . ?
C152 C153 H153 119.7 . . ?
C154 C153 H153 119.7 . . ?
C153 C154 C155 119.2(5) . . ?
C153 C154 H154 120.4 . . ?
C155 C154 H154 120.4 . . ?
C150 C155 C154 120.9(5) . . ?
C150 C155 H155 119.5 . . ?
C154 C155 H155 119.5 . . ?
C157 C156 C161 118.1(3) . . ?
C157 C156 C149 121.6(3) . . ?
C161 C156 C149 120.2(3) . . ?
C156 C157 C158 120.2(4) . . ?
C156 C157 H157 119.9 . . ?
C158 C157 H157 119.9 . . ?
C159 C158 C157 120.5(5) . . ?
C159 C158 H158 119.7 . . ?
C157 C158 H158 119.7 . . ?
C158 C159 C160 120.5(4) . . ?
C158 C159 H159 119.8 . . ?
C160 C159 H159 119.8 . . ?
C159 C160 C161 119.7(4) . . ?
C159 C160 H160 120.1 . . ?
C161 C160 H160 120.1 . . ?
C160 C161 C156 120.9(4) . . ?
C160 C161 H161 119.5 . . ?
C156 C161 H161 119.5 . . ?
C163 C162 C167 118.2(3) . . ?
C163 C162 C148 120.8(3) . . ?
C167 C162 C148 120.8(3) . . ?
C162 C163 C164 121.0(3) . . ?
C162 C163 H163 119.5 . . ?
C164 C163 H163 119.5 . . ?
C165 C164 C163 121.0(3) . . ?
C165 C164 H164 119.5 . . ?
C163 C164 H164 119.5 . . ?
C164 C165 C166 118.4(3) . . ?
C164 C165 C168 119.3(2) . . ?
C166 C165 C168 122.2(2) . . ?
C167 C166 C165 120.8(3) . . ?
C167 C166 H166 119.6 . . ?
C165 C166 H166 119.6 . . ?
C166 C167 C162 120.6(3) . . ?
C166 C167 H167 119.7 . . ?
C162 C167 H167 119.7 . . ?
O23 C168 O24 125.1(3) . . ?
O23 C168 C165 119.5(2) . . ?
O24 C168 C165 115.3(2) . . ?
C169 O26 Dy2 151.8(3) . . ?
C169 N1 C171 119.4(4) . . ?
C169 N1 C172 123.0(4) . . ?
C171 N1 C172 117.7(4) . . ?
O26 C169 N1 119.7(4) . . ?
O26 C169 C170 122.5(3) . . ?
N1 C169 C170 117.8(3) . . ?
C169 C170 H17A 109.5 . . ?
C169 C170 H17B 109.5 . . ?
H17A C170 H17B 109.5 . . ?
C169 C170 H17C 109.5 . . ?
H17A C170 H17C 109.5 . . ?
H17B C170 H17C 109.5 . . ?
N1 C171 H17D 109.5 . . ?
N1 C171 H17E 109.5 . . ?
H17D C171 H17E 109.5 . . ?
N1 C171 H17F 109.5 . . ?
H17D C171 H17F 109.5 . . ?
H17E C171 H17F 109.5 . . ?
N1 C172 H17G 109.5 . . ?
N1 C172 H17H 109.5 . . ?
H17G C172 H17H 109.5 . . ?
N1 C172 H17I 109.5 . . ?
H17G C172 H17I 109.5 . . ?
H17H C172 H17I 109.5 . . ?
C17A O27 Dy3 153.5(4) . . ?
C173 O27 Dy3 160.2(4) . . ?
C173 N2 C175 115.1(9) . . ?
C173 N2 C176 123.1(10) . . ?
C175 N2 C176 121.7(12) . . ?
O27 C173 N2 121.0(7) . . ?
O27 C173 C174 125.4(7) . . ?
N2 C173 C174 113.1(7) . . ?
C173 C174 H17J 109.5 . . ?
C173 C174 H17K 109.5 . . ?
H17J C174 H17K 109.5 . . ?
C173 C174 H17L 109.5 . . ?
H17J C174 H17L 109.5 . . ?
H17K C174 H17L 109.5 . . ?
N2 C175 H17M 109.5 . . ?
N2 C175 H17N 109.5 . . ?
H17M C175 H17N 109.5 . . ?
N2 C175 H17O 109.5 . . ?
H17M C175 H17O 109.5 . . ?
H17N C175 H17O 109.5 . . ?
N2 C176 H17P 109.5 . . ?
N2 C176 H17Q 109.5 . . ?
H17P C176 H17Q 109.5 . . ?
N2 C176 H17R 109.5 . . ?
H17P C176 H17R 109.5 . . ?
H17Q C176 H17R 109.5 . . ?
C17A N2B C17C 114.5(12) . . ?
C17A N2B C17D 118.5(12) . . ?
C17C N2B C17D 127.0(16) . . ?
O27 C17A N2B 117.3(8) . . ?
O27 C17A C17B 126.8(10) . . ?
N2B C17A C17B 115.8(9) . . ?
C17A C17B H17S 109.5 . . ?
C17A C17B H17T 109.5 . . ?
H17S C17B H17T 109.5 . . ?
C17A C17B H17U 109.5 . . ?
H17S C17B H17U 109.5 . . ?
H17T C17B H17U 109.5 . . ?
N2B C17C H17V 109.5 . . ?
N2B C17C H17W 109.5 . . ?
H17V C17C H17W 109.5 . . ?
N2B C17C H17X 109.5 . . ?
H17V C17C H17X 109.5 . . ?
H17W C17C H17X 109.5 . . ?
N2B C17D H17Y 109.5 . . ?
N2B C17D H17Z 109.5 . . ?
H17Y C17D H17Z 109.5 . . ?
N2B C17D H18A 109.5 . . ?
H17Y C17D H18A 109.5 . . ?
H17Z C17D H18A 109.5 . . ?
C177 N3 C180 127(3) . . ?
C177 N3 C179 105(3) . . ?
C180 N3 C179 127(3) . . ?
O28 C177 N3 138(3) . . ?
O28 C177 C178 122.5(16) . . ?
N3 C177 C178 99(2) . . ?
C177 C178 C179 77.8(17) . . ?
C177 C178 H18B 109.5 . . ?
C179 C178 H18B 31.7 . . ?
C177 C178 H18C 109.5 . . ?
C179 C178 H18C 123.4 . . ?
H18B C178 H18C 109.5 . . ?
C177 C178 H18D 109.5 . . ?
C179 C178 H18D 120.8 . . ?
H18B C178 H18D 109.5 . . ?
H18C C178 H18D 109.5 . . ?
N3 C179 C178 78(2) . . ?
N3 C179 H18E 109.5 . . ?
C178 C179 H18E 172.2 . . ?
N3 C179 H18F 109.5 . . ?
C178 C179 H18F 64.7 . . ?
H18E C179 H18F 109.5 . . ?
N3 C179 H18G 109.5 . . ?
C178 C179 H18G 69.3 . . ?
H18E C179 H18G 109.5 . . ?
H18F C179 H18G 109.5 . . ?
N3 C180 H18H 109.5 . . ?
N3 C180 H18I 109.5 . . ?
H18H C180 H18I 109.5 . . ?
N3 C180 H18J 109.5 . . ?
H18H C180 H18J 109.5 . . ?
H18I C180 H18J 109.5 . . ?
C17E N3B C17H 122.5(11) . . ?
C17E N3B C17G 123.1(10) . . ?
C17H N3B C17G 114.3(11) . . ?
O28B C17E N3B 112.2(10) . . ?
O28B C17E C17F 134.9(10) . . ?
N3B C17E C17F 112.9(10) . . ?
C17E C17F H18K 109.5 . . ?
C17E C17F H18L 109.5 . . ?
H18K C17F H18L 109.5 . . ?
C17E C17F H18M 109.5 . . ?
H18K C17F H18M 109.5 . . ?
H18L C17F H18M 109.5 . . ?
N3B C17G H18N 109.5 . . ?
N3B C17G H18O 109.5 . . ?
H18N C17G H18O 109.5 . . ?
N3B C17G H18P 109.5 . . ?
H18N C17G H18P 109.5 . . ?
H18O C17G H18P 109.5 . . ?
N3B C17H H18Q 109.5 . . ?
N3B C17H H18R 109.5 . . ?
H18Q C17H H18R 109.5 . . ?
N3B C17H H18S 109.5 . . ?
H18Q C17H H18S 109.5 . . ?
H18R C17H H18S 109.5 . . ?
C181 N4 C184 122.7(5) . . ?
C181 N4 C183 114.3(5) . . ?
C184 N4 C183 122.8(5) . . ?
O29 C181 N4 123.0(4) . . ?
O29 C181 C182 121.0(4) . . ?
N4 C181 C182 116.0(4) . . ?
C181 C182 H18T 109.5 . . ?
C181 C182 H18U 109.5 . . ?
H18T C182 H18U 109.5 . . ?
C181 C182 H18V 109.5 . . ?
H18T C182 H18V 109.5 . . ?
H18U C182 H18V 109.5 . . ?
N4 C183 H18W 109.5 . . ?
N4 C183 H18X 109.5 . . ?
H18W C183 H18X 109.5 . . ?
N4 C183 H18Y 109.5 . . ?
H18W C183 H18Y 109.5 . . ?
H18X C183 H18Y 109.5 . . ?
N4 C184 H18Z 109.5 . . ?
N4 C184 H19A 109.5 . . ?
H18Z C184 H19A 109.5 . . ?
N4 C184 H19B 109.5 . . ?
H18Z C184 H19B 109.5 . . ?
H19A C184 H19B 109.5 . . ?
C185 N5 C187 122.8(5) . . ?
C185 N5 C188 121.0(5) . . ?
C187 N5 C188 116.1(5) . . ?
O30 C185 N5 117.6(5) . . ?
O30 C185 C186 125.1(5) . . ?
N5 C185 C186 117.2(5) . . ?
C185 C186 H19C 109.5 . . ?
C185 C186 H19D 109.5 . . ?
H19C C186 H19D 109.5 . . ?
C185 C186 H19E 109.5 . . ?
H19C C186 H19E 109.5 . . ?
H19D C186 H19E 109.5 . . ?
N5 C187 H19F 109.5 . . ?
N5 C187 H19G 109.5 . . ?
H19F C187 H19G 109.5 . . ?
N5 C187 H19H 109.5 . . ?
H19F C187 H19H 109.5 . . ?
H19G C187 H19H 109.5 . . ?
N5 C188 H19I 109.5 . . ?
N5 C188 H19J 109.5 . . ?
H19I C188 H19J 109.5 . . ?
N5 C188 H19K 109.5 . . ?
H19I C188 H19K 109.5 . . ?
H19J C188 H19K 109.5 . . ?
C189 N6 C191 119.8(12) . . ?
C189 N6 C192 115.3(11) . . ?
C191 N6 C192 124.4(12) . . ?
O31 C189 N6 119.7(9) . . ?
O31 C189 C190 123.1(10) . . ?
N6 C189 C190 117.3(10) . . ?
C189 C190 H19L 109.5 . . ?
C189 C190 H19M 109.5 . . ?
H19L C190 H19M 109.5 . . ?
C189 C190 H19N 109.5 . . ?
H19L C190 H19N 109.5 . . ?
H19M C190 H19N 109.5 . . ?
N6 C191 H19O 109.5 . . ?
N6 C191 H19P 109.5 . . ?
H19O C191 H19P 109.5 . . ?
N6 C191 H19Q 109.5 . . ?
H19O C191 H19Q 109.5 . . ?
H19P C191 H19Q 109.5 . . ?
N6 C192 H19R 109.5 . . ?
N6 C192 H19S 109.5 . . ?
H19R C192 H19S 109.5 . . ?
N6 C192 H19T 109.5 . . ?
H19R C192 H19T 109.5 . . ?
H19S C192 H19T 109.5 . . ?
C18A N6B C18C 117.2(16) . . ?
C18A N6B C18D 112.1(12) . . ?
C18C N6B C18D 124.2(17) . . ?
O31B C18A N6B 119.7(11) . . ?
O31B C18A C18B 125.8(17) . . ?
N6B C18A C18B 113.6(16) . . ?
C18A C18B H19U 109.5 . . ?
C18A C18B H19V 109.5 . . ?
H19U C18B H19V 109.5 . . ?
C18A C18B H19W 109.5 . . ?
H19U C18B H19W 109.5 . . ?
H19V C18B H19W 109.5 . . ?
N6B C18C H19X 109.5 . . ?
N6B C18C H19Y 109.5 . . ?
H19X C18C H19Y 109.5 . . ?
N6B C18C H19Z 109.5 . . ?
H19X C18C H19Z 109.5 . . ?
H19Y C18C H19Z 109.5 . . ?
N6B C18D H20K 109.5 . . ?
N6B C18D H20L 109.5 . . ?
H20K C18D H20L 109.5 . . ?
N6B C18D H29M 109.5 . . ?
H20K C18D H29M 109.5 . . ?
H20L C18D H29M 109.5 . . ?
C193 N7 C196 118.1(5) . . ?
C193 N7 C195 120.5(5) . . ?
C196 N7 C195 121.4(6) . . ?
O32 C193 N7 119.4(6) . . ?
O32 C193 C194 123.9(6) . . ?
N7 C193 C194 116.6(6) . . ?
C193 C194 H20D 109.5 . . ?
C193 C194 H20E 109.5 . . ?
H20D C194 H20E 109.5 . . ?
C193 C194 H20F 109.5 . . ?
H20D C194 H20F 109.5 . . ?
H20E C194 H20F 109.5 . . ?
N7 C195 H20G 109.5 . . ?
N7 C195 H20H 109.5 . . ?
H20G C195 H20H 109.5 . . ?
N7 C195 H20I 109.5 . . ?
H20G C195 H20I 109.5 . . ?
H20H C195 H20I 109.5 . . ?
N7 C196 H21D 109.5 . . ?
N7 C196 H21E 109.5 . . ?
H21D C196 H21E 109.5 . . ?
N7 C196 H21F 109.5 . . ?
H21D C196 H21F 109.5 . . ?
H21E C196 H21F 109.5 . . ?
C197 N8 C200 121.2(7) . . ?
C197 N8 C199 115.9(6) . . ?
C200 N8 C199 123.0(7) . . ?
O33 C197 N8 120.5(6) . . ?
O33 C197 C198 121.8(5) . . ?
N8 C197 C198 117.7(6) . . ?
C197 C198 H21N 109.5 . . ?
C197 C198 H21P 109.5 . . ?
H21N C198 H21P 109.5 . . ?
C197 C198 H21O 109.5 . . ?
H21N C198 H21O 109.5 . . ?
H21P C198 H21O 109.5 . . ?
N8 C199 H22D 109.5 . . ?
N8 C199 H22E 109.5 . . ?
H22D C199 H22E 109.5 . . ?
N8 C199 H22F 109.5 . . ?
H22D C199 H22F 109.5 . . ?
H22E C199 H22F 109.5 . . ?
N8 C200 H22G 109.5 . . ?
N8 C200 H22H 109.5 . . ?
H22G C200 H22H 109.5 . . ?
N8 C200 H22I 109.5 . . ?
H22G C200 H22I 109.5 . . ?
H22H C200 H22I 109.5 . . ?
C201 N9 C204 127.5(6) . . ?
C201 N9 C203 117.2(7) . . ?
C204 N9 C203 115.3(8) . . ?
O34 C201 N9 122.4(7) . . ?
O34 C201 C202 119.1(9) . . ?
N9 C201 C202 118.4(7) . . ?
C201 C202 H23D 109.5 . . ?
C201 C202 H23E 109.5 . . ?
H23D C202 H23E 109.5 . . ?
C201 C202 H23F 109.5 . . ?
H23D C202 H23F 109.5 . . ?
H23E C202 H23F 109.5 . . ?
N9 C203 H24G 109.5 . . ?
N9 C203 H24H 109.5 . . ?
H24G C203 H24H 109.5 . . ?
N9 C203 H24I 109.5 . . ?
H24G C203 H24I 109.5 . . ?
H24H C203 H24I 109.5 . . ?
N9 C204 H25J 109.5 . . ?
N9 C204 H25K 109.5 . . ?
H25J C204 H25K 109.5 . . ?
N9 C204 H25L 109.5 . . ?
H25J C204 H25L 109.5 . . ?
H25K C204 H25L 109.5 . . ?

loop_
_geom_bond_atom_site_label_1
_geom_bond_atom_site_label_2
_geom_bond_distance
_geom_bond_site_symmetry_2
_geom_bond_publ_flag
Dy1 O24 2.258(2) . ?
Dy1 O22 2.262(2) 4_576 ?
Dy1 O2 2.2765(19) . ?
Dy1 O9 2.3056(18) . ?
Dy1 O13 2.3099(18) . ?
Dy1 O5 2.362(2) . ?
Dy1 O25 2.489(2) . ?
Dy2 O14 2.249(2) . ?
Dy2 O16 2.254(2) 4_566 ?
Dy2 O10 2.2839(19) . ?
Dy2 O11 2.2882(19) 4_565 ?
Dy2 O17 2.3499(18) 4_566 ?
Dy2 O26 2.404(2) . ?
Dy2 O1W 2.410(2) . ?
Dy2 O25 2.873(2) . ?
Dy3 O8 2.2515(19) . ?
Dy3 O6 2.270(2) 4_575 ?
Dy3 O21 2.277(2) . ?
Dy3 O2W 2.328(2) . ?
Dy3 O1 2.3340(19) 4_575 ?
Dy3 O27 2.341(2) . ?
Dy3 O23 2.3723(19) 4_575 ?
Dy4 O7 2.2817(18) . ?
Dy4 O12 2.3025(19) 1_554 ?
Dy4 O18 2.3101(18) . ?
Dy4 O4 2.367(2) 1_554 ?
Dy4 O15 2.368(2) . ?
Dy4 O19 2.454(2) 4_566 ?
Dy4 O20 2.4908(18) 4_566 ?
Dy4 O3 2.667(2) 1_554 ?
Dy4 C128 2.832(3) 4_566 ?
Dy4 C15 2.890(3) 1_554 ?
O1 C1 1.252(4) . ?
O2 C1 1.258(4) . ?
O3 C15 1.242(3) . ?
O4 C15 1.248(4) . ?
O5 C29 1.245(4) . ?
O6 C29 1.263(4) . ?
O7 C56 1.239(3) . ?
O8 C56 1.257(3) . ?
O9 C57 1.255(3) . ?
O10 C57 1.256(3) . ?
O11 C84 1.250(3) . ?
O12 C84 1.255(3) . ?
O13 C85 1.251(3) . ?
O14 C85 1.247(3) . ?
O15 C100 1.247(4) . ?
O16 C100 1.258(4) . ?
O17 C113 1.259(3) . ?
O18 C113 1.254(3) . ?
O19 C128 1.262(3) . ?
O20 C128 1.248(3) . ?
O21 C141 1.252(4) . ?
O22 C141 1.242(4) . ?
O23 C168 1.249(3) . ?
O24 C168 1.250(3) . ?
O25 H25A 0.831(10) . ?
O25 H25B 0.825(10) . ?
O1W H1A 0.826(10) . ?
O1W H1B 0.829(10) . ?
O2W H2A 0.822(10) . ?
O2W H2B 0.827(10) . ?
C1 C2 1.499(3) . ?
C2 C3 1.385(4) . ?
C2 C7 1.395(4) . ?
C3 C4 1.377(4) . ?
C3 H3 0.9300 . ?
C4 C5 1.396(4) . ?
C4 H4 0.9300 . ?
C5 C6 1.384(4) . ?
C5 C8 1.490(4) . ?
C6 C7 1.382(4) . ?
C6 H6 0.9300 . ?
C7 H7 0.9300 . ?
C8 C16 1.349(4) . ?
C8 C9 1.487(4) . ?
C9 C10 1.386(4) . ?
C9 C14 1.393(4) . ?
C10 C11 1.387(4) . ?
C10 H10 0.9300 . ?
C11 C12 1.377(4) . ?
C11 H11 0.9300 . ?
C12 C13 1.383(4) . ?
C12 C15 1.504(4) . ?
C13 C14 1.379(4) . ?
C13 H13 0.9300 . ?
C14 H14 0.9300 . ?
C16 C23 1.491(4) . ?
C16 C17 1.492(4) . ?
C17 C22 1.390(5) . ?
C17 C18 1.399(4) . ?
C18 C19 1.384(5) . ?
C18 H18 0.9300 . ?
C19 C20 1.378(7) . ?
C19 H19 0.9300 . ?
C20 C21 1.362(7) . ?
C20 H20 0.9300 . ?
C21 C22 1.377(5) . ?
C21 H21 0.9300 . ?
C22 H22 0.9300 . ?
C23 C28 1.378(5) . ?
C23 C24 1.393(5) . ?
C24 C25 1.383(6) . ?
C24 H24 0.9300 . ?
C25 C26 1.352(8) . ?
C25 H25 0.9300 . ?
C26 C27 1.376(8) . ?
C26 H26 0.9300 . ?
C27 C28 1.386(6) . ?
C27 H27 0.9300 . ?
C28 H28 0.9300 . ?
C29 C30 1.499(4) . ?
C30 C31 1.384(4) . ?
C30 C35 1.388(4) . ?
C31 C32 1.380(4) . ?
C31 H31 0.9300 . ?
C32 C33 1.383(4) . ?
C32 H32 0.9300 . ?
C33 C34 1.395(4) . ?
C33 C36 1.496(3) . ?
C34 C35 1.379(4) . ?
C34 H34 0.9300 . ?
C35 H35 0.9300 . ?
C36 C37 1.345(4) . ?
C36 C50 1.501(4) . ?
C37 C44 1.487(4) . ?
C37 C38 1.497(4) . ?
C38 C43 1.383(5) . ?
C38 C39 1.395(5) . ?
C39 C40 1.379(6) . ?
C39 H39 0.9300 . ?
C40 C41 1.363(7) . ?
C40 H40 0.9300 . ?
C41 C42 1.358(7) . ?
C41 H41 0.9300 . ?
C42 C43 1.401(5) . ?
C42 H42 0.9300 . ?
C43 H43 0.9300 . ?
C44 C49 1.370(5) . ?
C44 C45 1.387(5) . ?
C45 C46 1.382(5) . ?
C45 H45 0.9300 . ?
C46 C47 1.350(7) . ?
C46 H46 0.9300 . ?
C47 C48 1.356(7) . ?
C47 H47 0.9300 . ?
C48 C49 1.391(5) . ?
C48 H48 0.9300 . ?
C49 H49 0.9300 . ?
C50 C55 1.388(4) . ?
C50 C51 1.391(4) . ?
C51 C52 1.384(4) . ?
C51 H51 0.9300 . ?
C52 C53 1.389(4) . ?
C52 H52 0.9300 . ?
C53 C54 1.385(4) . ?
C53 C56 1.505(4) . ?
C54 C55 1.388(4) . ?
C54 H54 0.9300 . ?
C55 H55 0.9300 . ?
C57 C58 1.499(3) . ?
C58 C63 1.376(4) . ?
C58 C59 1.379(4) . ?
C59 C60 1.378(4) . ?
C59 H59 0.9300 . ?
C60 C61 1.383(4) . ?
C60 H60 0.9300 . ?
C61 C62 1.384(4) . ?
C61 C64 1.499(4) . ?
C62 C63 1.383(4) . ?
C62 H62 0.9300 . ?
C63 H63 0.9300 . ?
C64 C65 1.348(4) . ?
C64 C78 1.489(4) . ?
C65 C66 1.491(4) . ?
C65 C72 1.492(4) . ?
C66 C71 1.382(5) . ?
C66 C67 1.392(4) . ?
C67 C68 1.379(5) . ?
C67 H67 0.9300 . ?
C68 C69 1.365(6) . ?
C68 H68 0.9300 . ?
C69 C70 1.374(6) . ?
C69 H69 0.9300 . ?
C70 C71 1.389(5) . ?
C70 H70 0.9300 . ?
C71 H71 0.9300 . ?
C72 C77 1.372(6) . ?
C72 C73 1.394(6) . ?
C73 C74 1.386(6) . ?
C73 H73 0.9300 . ?
C74 C75 1.345(9) . ?
C74 H74 0.9300 . ?
C75 C76 1.364(9) . ?
C75 H75 0.9300 . ?
C76 C77 1.405(6) . ?
C76 H76 0.9300 . ?
C77 H77 0.9300 . ?
C78 C83 1.384(4) . ?
C78 C79 1.401(4) . ?
C79 C81 1.383(4) . ?
C79 H79 0.9300 . ?
C80 C83 1.378(4) . ?
C80 C82 1.387(4) . ?
C80 H80 0.9300 . ?
C81 C82 1.387(4) . ?
C81 H81 0.9300 . ?
C82 C84 1.497(3) . ?
C83 H83 0.9300 . ?
C85 C86 1.498(4) . ?
C86 C91 1.385(4) . ?
C86 C87 1.393(4) . ?
C87 C88 1.380(4) . ?
C87 H87 0.9300 . ?
C88 C89 1.394(4) . ?
C88 H88 0.9300 . ?
C89 C90 1.388(4) . ?
C89 C92 1.489(4) . ?
C90 C91 1.384(4) . ?
C90 H90 0.9300 . ?
C91 H91 0.9300 . ?
C92 C93 1.351(4) . ?
C92 C94 1.487(4) . ?
C93 C101 1.489(4) . ?
C93 C107 1.495(4) . ?
C94 C95 1.382(4) . ?
C94 C99 1.392(4) . ?
C95 C96 1.385(4) . ?
C95 H95 0.9300 . ?
C96 C97 1.376(4) . ?
C96 H96 0.9300 . ?
C97 C98 1.390(4) . ?
C97 C100 1.505(4) . ?
C98 C99 1.373(4) . ?
C98 H98 0.9300 . ?
C99 H99 0.9300 . ?
C101 C106 1.383(5) . ?
C101 C102 1.384(4) . ?
C102 C103 1.382(5) . ?
C102 H102 0.9300 . ?
C103 C104 1.370(6) . ?
C103 H103 0.9300 . ?
C104 C105 1.371(6) . ?
C104 H104 0.9300 . ?
C105 C106 1.390(5) . ?
C105 H105 0.9300 . ?
C106 H106 0.9300 . ?
C107 C112 1.378(5) . ?
C107 C108 1.383(5) . ?
C108 C109 1.384(5) . ?
C108 H108 0.9300 . ?
C109 C110 1.362(7) . ?
C109 H109 0.9300 . ?
C110 C111 1.375(7) . ?
C110 H110 0.9300 . ?
C111 C112 1.387(5) . ?
C111 H111 0.9300 . ?
C112 H112 0.9300 . ?
C113 C114 1.499(3) . ?
C114 C115 1.388(4) . ?
C114 C119 1.390(4) . ?
C115 C116 1.376(4) . ?
C115 H115 0.9300 . ?
C116 C117 1.402(4) . ?
C116 H116 0.9300 . ?
C117 C118 1.393(4) . ?
C117 C120 1.494(4) . ?
C118 C119 1.385(4) . ?
C118 H118 0.9300 . ?
C119 H119 0.9300 . ?
C120 C121 1.352(4) . ?
C120 C122 1.494(4) . ?
C121 C129 1.490(4) . ?
C121 C135 1.496(4) . ?
C122 C123 1.390(4) . ?
C122 C127 1.395(4) . ?
C123 C124 1.383(4) . ?
C123 H123 0.8597 . ?
C124 C125 1.386(4) . ?
C124 H124 0.9300 . ?
C125 C126 1.388(4) . ?
C125 C128 1.496(4) . ?
C126 C127 1.384(4) . ?
C126 H126 0.9300 . ?
C127 H127 0.9300 . ?
C129 C134 1.377(5) . ?
C129 C130 1.379(5) . ?
C130 C131 1.385(5) . ?
C130 H130 0.9300 . ?
C131 C132 1.361(7) . ?
C131 H131 0.9300 . ?
C132 C133 1.364(7) . ?
C132 H132 0.9300 . ?
C133 C134 1.393(5) . ?
C133 H133 0.9300 . ?
C134 H134 0.9300 . ?
C135 C140 1.388(5) . ?
C135 C136 1.394(5) . ?
C136 C137 1.385(5) . ?
C136 H136 0.9300 . ?
C137 C138 1.361(7) . ?
C137 H137 0.9300 . ?
C138 C139 1.368(7) . ?
C138 H138 0.9300 . ?
C139 C140 1.390(5) . ?
C139 H139 0.9300 . ?
C140 H140 0.9300 . ?
C141 C142 1.493(4) . ?
C142 C143 1.379(4) . ?
C142 C147 1.384(4) . ?
C143 C144 1.380(4) . ?
C143 H143 0.9300 . ?
C144 C145 1.383(4) . ?
C144 H144 0.9300 . ?
C145 C146 1.391(4) . ?
C145 C148 1.492(4) . ?
C146 C147 1.379(4) . ?
C146 H146 0.9300 . ?
C147 H147 0.9300 . ?
C148 C149 1.352(4) . ?
C148 C162 1.489(4) . ?
C149 C150 1.488(4) . ?
C149 C156 1.495(4) . ?
C150 C155 1.359(5) . ?
C150 C151 1.384(5) . ?
C151 C152 1.388(6) . ?
C151 H151 0.9300 . ?
C152 C153 1.334(8) . ?
C152 H152 0.9300 . ?
C153 C154 1.367(8) . ?
C153 H153 0.9300 . ?
C154 C155 1.400(6) . ?
C154 H154 0.9300 . ?
C155 H155 0.9300 . ?
C156 C157 1.377(5) . ?
C156 C161 1.388(5) . ?
C157 C158 1.395(6) . ?
C157 H157 0.9300 . ?
C158 C159 1.353(8) . ?
C158 H158 0.9300 . ?
C159 C160 1.358(8) . ?
C159 H159 0.9300 . ?
C160 C161 1.387(6) . ?
C160 H160 0.9300 . ?
C161 H161 0.9300 . ?
C162 C163 1.378(4) . ?
C162 C167 1.389(4) . ?
C163 C164 1.380(4) . ?
C163 H163 0.9300 . ?
C164 C165 1.373(4) . ?
C164 H164 0.9300 . ?
C165 C166 1.385(4) . ?
C165 C168 1.501(4) . ?
C166 C167 1.380(4) . ?
C166 H166 0.9300 . ?
C167 H167 0.9300 . ?
O26 C169 1.233(4) . ?
N1 C169 1.335(5) . ?
N1 C171 1.454(6) . ?
N1 C172 1.462(5) . ?
C169 C170 1.523(5) . ?
C170 H17A 0.9600 . ?
C170 H17B 0.9600 . ?
C170 H17C 0.9600 . ?
C171 H17D 0.9600 . ?
C171 H17E 0.9600 . ?
C171 H17F 0.9600 . ?
C172 H17G 0.9600 . ?
C172 H17H 0.9600 . ?
C172 H17I 0.9600 . ?
O27 C17A 1.236(7) . ?
O27 C173 1.238(6) . ?
N2 C173 1.356(7) . ?
N2 C175 1.448(9) . ?
N2 C176 1.463(9) . ?
C173 C174 1.560(9) . ?
C174 H17J 0.9600 . ?
C174 H17K 0.9600 . ?
C174 H17L 0.9600 . ?
C175 H17M 0.9600 . ?
C175 H17N 0.9600 . ?
C175 H17O 0.9600 . ?
C176 H17P 0.9600 . ?
C176 H17Q 0.9600 . ?
C176 H17R 0.9600 . ?
N2B C17A 1.368(8) . ?
N2B C17C 1.454(9) . ?
N2B C17D 1.462(9) . ?
C17A C17B 1.552(9) . ?
C17B H17S 0.9600 . ?
C17B H17T 0.9600 . ?
C17B H17U 0.9600 . ?
C17C H17V 0.9600 . ?
C17C H17W 0.9600 . ?
C17C H17X 0.9600 . ?
C17D H17Y 0.9600 . ?
C17D H17Z 0.9600 . ?
C17D H18A 0.9600 . ?
O28 C177 1.274(10) . ?
N3 C177 1.429(10) . ?
N3 C180 1.448(10) . ?
N3 C179 1.452(10) . ?
C177 C178 1.531(10) . ?
C178 C179 2.05(5) . ?
C178 H18B 0.9600 . ?
C178 H18C 0.9600 . ?
C178 H18D 0.9600 . ?
C179 H18E 0.9600 . ?
C179 H18F 0.9600 . ?
C179 H18G 0.9600 . ?
C180 H18H 0.9600 . ?
C180 H18I 0.9600 . ?
C180 H18J 0.9600 . ?
O28B C17E 1.258(8) . ?
N3B C17E 1.372(8) . ?
N3B C17H 1.442(8) . ?
N3B C17G 1.453(8) . ?
C17E C17F 1.554(9) . ?
C17F H18K 0.9600 . ?
C17F H18L 0.9600 . ?
C17F H18M 0.9600 . ?
C17G H18N 0.9600 . ?
C17G H18O 0.9600 . ?
C17G H18P 0.9600 . ?
C17H H18Q 0.9600 . ?
C17H H18R 0.9600 . ?
C17H H18S 0.9600 . ?
O29 C181 1.280(5) . ?
N4 C181 1.328(5) . ?
N4 C184 1.453(5) . ?
N4 C183 1.469(6) . ?
C181 C182 1.515(5) . ?
C182 H18T 0.9600 . ?
C182 H18U 0.9600 . ?
C182 H18V 0.9600 . ?
C183 H18W 0.9600 . ?
C183 H18X 0.9600 . ?
C183 H18Y 0.9600 . ?
C184 H18Z 0.9600 . ?
C184 H19A 0.9600 . ?
C184 H19B 0.9600 . ?
O30 C185 1.265(5) . ?
N5 C185 1.330(6) . ?
N5 C187 1.459(5) . ?
N5 C188 1.473(5) . ?
C185 C186 1.499(6) . ?
C186 H19C 0.9600 . ?
C186 H19D 0.9600 . ?
C186 H19E 0.9600 . ?
C187 H19F 0.9600 . ?
C187 H19G 0.9600 . ?
C187 H19H 0.9600 . ?
C188 H19I 0.9600 . ?
C188 H19J 0.9600 . ?
C188 H19K 0.9600 . ?
O31 C189 1.268(8) . ?
N6 C189 1.398(9) . ?
N6 C191 1.441(9) . ?
N6 C192 1.444(9) . ?
C189 C190 1.541(9) . ?
C190 H19L 0.9600 . ?
C190 H19M 0.9600 . ?
C190 H19N 0.9600 . ?
C191 H19O 0.9600 . ?
C191 H19P 0.9600 . ?
C191 H19Q 0.9600 . ?
C192 H19R 0.9600 . ?
C192 H19S 0.9600 . ?
C192 H19T 0.9600 . ?
O31B C18A 1.267(9) . ?
N6B C18A 1.416(9) . ?
N6B C18C 1.431(9) . ?
N6B C18D 1.456(9) . ?
C18A C18B 1.540(10) . ?
C18B H19U 0.9600 . ?
C18B H19V 0.9600 . ?
C18B H19W 0.9600 . ?
C18C H19X 0.9600 . ?
C18C H19Y 0.9600 . ?
C18C H19Z 0.9600 . ?
C18D H20K 0.9600 . ?
C18D H20L 0.9600 . ?
C18D H29M 0.9600 . ?
O32 C193 1.253(6) . ?
N7 C193 1.365(6) . ?
N7 C196 1.441(6) . ?
N7 C195 1.443(6) . ?
C193 C194 1.501(6) . ?
C194 H20D 0.9600 . ?
C194 H20E 0.9600 . ?
C194 H20F 0.9600 . ?
C195 H20G 0.9600 . ?
C195 H20H 0.9600 . ?
C195 H20I 0.9600 . ?
C196 H21D 0.9600 . ?
C196 H21E 0.9600 . ?
C196 H21F 0.9600 . ?
O33 C197 1.279(6) . ?
N8 C197 1.285(6) . ?
N8 C200 1.455(6) . ?
N8 C199 1.492(7) . ?
C197 C198 1.524(7) . ?
C198 H21N 0.9600 . ?
C198 H21P 0.9600 . ?
C198 H21O 0.9600 . ?
C199 H22D 0.9600 . ?
C199 H22E 0.9600 . ?
C199 H22F 0.9600 . ?
C200 H22G 0.9600 . ?
C200 H22H 0.9600 . ?
C200 H22I 0.9600 . ?
O34 C201 1.216(6) . ?
N9 C201 1.326(7) . ?
N9 C204 1.418(7) . ?
N9 C203 1.423(7) . ?
C201 C202 1.493(7) . ?
C202 H23D 0.9600 . ?
C202 H23E 0.9600 . ?
C202 H23F 0.9600 . ?
C203 H24G 0.9600 . ?
C203 H24H 0.9600 . ?
C203 H24I 0.9600 . ?
C204 H25J 0.9600 . ?
C204 H25K 0.9600 . ?
C204 H25L 0.9600 . ?

loop_
_geom_torsion_atom_site_label_1
_geom_torsion_atom_site_label_2
_geom_torsion_atom_site_label_3
_geom_torsion_atom_site_label_4
_geom_torsion
_geom_torsion_site_symmetry_1
_geom_torsion_site_symmetry_2
_geom_torsion_site_symmetry_3
_geom_torsion_site_symmetry_4
_geom_torsion_publ_flag
Dy3 O1 C1 O2 13.4(5) 4_576 . . . ?
Dy3 O1 C1 C2 -165.8(2) 4_576 . . . ?
Dy1 O2 C1 O1 1.2(6) . . . . ?
Dy1 O2 C1 C2 -179.5(2) . . . . ?
O1 C1 C2 C3 -168.4(3) . . . . ?
O2 C1 C2 C3 12.3(4) . . . . ?
O1 C1 C2 C7 10.7(4) . . . . ?
O2 C1 C2 C7 -168.6(3) . . . . ?
C7 C2 C3 C4 -0.2(5) . . . . ?
C1 C2 C3 C4 178.9(3) . . . . ?
C2 C3 C4 C5 1.1(5) . . . . ?
C3 C4 C5 C6 -0.7(5) . . . . ?
C3 C4 C5 C8 -176.1(3) . . . . ?
C4 C5 C6 C7 -0.5(5) . . . . ?
C8 C5 C6 C7 174.9(3) . . . . ?
C5 C6 C7 C2 1.4(5) . . . . ?
C3 C2 C7 C6 -1.0(5) . . . . ?
C1 C2 C7 C6 179.9(3) . . . . ?
C6 C5 C8 C16 56.0(4) . . . . ?
C4 C5 C8 C16 -128.7(3) . . . . ?
C6 C5 C8 C9 -122.2(3) . . . . ?
C4 C5 C8 C9 53.1(4) . . . . ?
C16 C8 C9 C10 50.1(4) . . . . ?
C5 C8 C9 C10 -131.7(3) . . . . ?
C16 C8 C9 C14 -133.6(3) . . . . ?
C5 C8 C9 C14 44.6(4) . . . . ?
C14 C9 C10 C11 2.1(5) . . . . ?
C8 C9 C10 C11 178.6(3) . . . . ?
C9 C10 C11 C12 -0.5(5) . . . . ?
C10 C11 C12 C13 -0.7(5) . . . . ?
C10 C11 C12 C15 -178.9(3) . . . . ?
C11 C12 C13 C14 0.3(5) . . . . ?
C15 C12 C13 C14 178.4(3) . . . . ?
C12 C13 C14 C9 1.4(5) . . . . ?
C10 C9 C14 C13 -2.6(5) . . . . ?
C8 C9 C14 C13 -179.1(3) . . . . ?
Dy4 O3 C15 O4 5.5(3) 1_556 . . . ?
Dy4 O3 C15 C12 -173.4(2) 1_556 . . . ?
Dy4 O4 C15 O3 -6.4(3) 1_556 . . . ?
Dy4 O4 C15 C12 172.6(2) 1_556 . . . ?
C11 C12 C15 O3 170.6(3) . . . . ?
C13 C12 C15 O3 -7.5(4) . . . . ?
C11 C12 C15 O4 -8.4(4) . . . . ?
C13 C12 C15 O4 173.6(3) . . . . ?
C11 C12 C15 Dy4 26.2(12) . . . 1_556 ?
C13 C12 C15 Dy4 -151.9(10) . . . 1_556 ?
C9 C8 C16 C23 -170.6(3) . . . . ?
C5 C8 C16 C23 11.4(5) . . . . ?
C9 C8 C16 C17 11.5(5) . . . . ?
C5 C8 C16 C17 -166.6(3) . . . . ?
C8 C16 C17 C22 52.1(5) . . . . ?
C23 C16 C17 C22 -126.0(3) . . . . ?
C8 C16 C17 C18 -128.1(3) . . . . ?
C23 C16 C17 C18 53.8(4) . . . . ?
C22 C17 C18 C19 -2.3(5) . . . . ?
C16 C17 C18 C19 177.9(3) . . . . ?
C17 C18 C19 C20 0.8(7) . . . . ?
C18 C19 C20 C21 0.8(8) . . . . ?
C19 C20 C21 C22 -1.0(9) . . . . ?
C20 C21 C22 C17 -0.5(8) . . . . ?
C18 C17 C22 C21 2.1(6) . . . . ?
C16 C17 C22 C21 -178.1(4) . . . . ?
C8 C16 C23 C28 44.2(5) . . . . ?
C17 C16 C23 C28 -137.7(4) . . . . ?
C8 C16 C23 C24 -138.0(4) . . . . ?
C17 C16 C23 C24 40.1(5) . . . . ?
C28 C23 C24 C25 -0.4(7) . . . . ?
C16 C23 C24 C25 -178.3(4) . . . . ?
C23 C24 C25 C26 -0.6(9) . . . . ?
C24 C25 C26 C27 0.8(10) . . . . ?
C25 C26 C27 C28 -0.1(10) . . . . ?
C24 C23 C28 C27 1.1(7) . . . . ?
C16 C23 C28 C27 178.9(4) . . . . ?
C26 C27 C28 C23 -0.9(9) . . . . ?
Dy1 O5 C29 O6 -3.7(4) . . . . ?
Dy1 O5 C29 C30 177.26(19) . . . . ?
O5 C29 C30 C31 178.3(3) . . . . ?
O6 C29 C30 C31 -0.8(4) . . . . ?
O5 C29 C30 C35 -2.1(4) . . . . ?
O6 C29 C30 C35 178.8(3) . . . . ?
C35 C30 C31 C32 0.9(5) . . . . ?
C29 C30 C31 C32 -179.5(3) . . . . ?
C30 C31 C32 C33 -1.1(5) . . . . ?
C31 C32 C33 C34 -0.1(5) . . . . ?
C31 C32 C33 C36 -179.8(3) . . . . ?
C32 C33 C34 C35 1.5(4) . . . . ?
C36 C33 C34 C35 -178.8(3) . . . . ?
C33 C34 C35 C30 -1.7(5) . . . . ?
C31 C30 C35 C34 0.5(5) . . . . ?
C29 C30 C35 C34 -179.1(3) . . . . ?
C32 C33 C36 C37 -65.1(4) . . . . ?
C34 C33 C36 C37 115.2(3) . . . . ?
C32 C33 C36 C50 117.5(3) . . . . ?
C34 C33 C36 C50 -62.2(3) . . . . ?
C33 C36 C37 C44 177.2(3) . . . . ?
C50 C36 C37 C44 -5.8(5) . . . . ?
C33 C36 C37 C38 -2.9(4) . . . . ?
C50 C36 C37 C38 174.1(3) . . . . ?
C36 C37 C38 C43 -57.3(4) . . . . ?
C44 C37 C38 C43 122.6(3) . . . . ?
C36 C37 C38 C39 125.3(3) . . . . ?
C44 C37 C38 C39 -54.9(4) . . . . ?
C43 C38 C39 C40 1.7(5) . . . . ?
C37 C38 C39 C40 179.2(3) . . . . ?
C38 C39 C40 C41 -0.9(6) . . . . ?
C39 C40 C41 C42 -0.1(7) . . . . ?
C40 C41 C42 C43 0.2(8) . . . . ?
C39 C38 C43 C42 -1.6(5) . . . . ?
C37 C38 C43 C42 -179.1(3) . . . . ?
C41 C42 C43 C38 0.6(7) . . . . ?
C36 C37 C44 C49 -54.9(4) . . . . ?
C38 C37 C44 C49 125.3(3) . . . . ?
C36 C37 C44 C45 127.4(3) . . . . ?
C38 C37 C44 C45 -52.4(4) . . . . ?
C49 C44 C45 C46 1.3(5) . . . . ?
C37 C44 C45 C46 179.2(3) . . . . ?
C44 C45 C46 C47 -2.0(6) . . . . ?
C45 C46 C47 C48 1.5(7) . . . . ?
C46 C47 C48 C49 -0.4(8) . . . . ?
C45 C44 C49 C48 -0.2(6) . . . . ?
C37 C44 C49 C48 -178.0(4) . . . . ?
C47 C48 C49 C44 -0.3(7) . . . . ?
C37 C36 C50 C55 130.4(3) . . . . ?
C33 C36 C50 C55 -52.4(3) . . . . ?
C37 C36 C50 C51 -54.9(4) . . . . ?
C33 C36 C50 C51 122.3(3) . . . . ?
C55 C50 C51 C52 3.5(4) . . . . ?
C36 C50 C51 C52 -171.4(3) . . . . ?
C50 C51 C52 C53 -2.1(5) . . . . ?
C51 C52 C53 C54 -1.8(4) . . . . ?
C51 C52 C53 C56 174.3(3) . . . . ?
C52 C53 C54 C55 4.1(4) . . . . ?
C56 C53 C54 C55 -172.0(2) . . . . ?
C51 C50 C55 C54 -1.2(4) . . . . ?
C36 C50 C55 C54 173.8(3) . . . . ?
C53 C54 C55 C50 -2.6(4) . . . . ?
Dy4 O7 C56 O8 7.0(10) . . . . ?
Dy4 O7 C56 C53 -171.7(7) . . . . ?
Dy3 O8 C56 O7 102.2(5) . . . . ?
Dy3 O8 C56 C53 -79.0(5) . . . . ?
C54 C53 C56 O7 155.5(3) . . . . ?
C52 C53 C56 O7 -20.5(4) . . . . ?
C54 C53 C56 O8 -23.3(4) . . . . ?
C52 C53 C56 O8 160.6(3) . . . . ?
Dy1 O9 C57 O10 11.9(5) . . . . ?
Dy1 O9 C57 C58 -169.5(2) . . . . ?
Dy2 O10 C57 O9 19.9(7) . . . . ?
Dy2 O10 C57 C58 -158.7(4) . . . . ?
O9 C57 C58 C63 -13.1(4) . . . . ?
O10 C57 C58 C63 165.7(3) . . . . ?
O9 C57 C58 C59 166.4(3) . . . . ?
O10 C57 C58 C59 -14.9(4) . . . . ?
C63 C58 C59 C60 0.4(5) . . . . ?
C57 C58 C59 C60 -179.1(3) . . . . ?
C58 C59 C60 C61 -2.2(6) . . . . ?
C59 C60 C61 C62 2.1(5) . . . . ?
C59 C60 C61 C64 179.5(3) . . . . ?
C60 C61 C62 C63 -0.4(5) . . . . ?
C64 C61 C62 C63 -177.7(3) . . . . ?
C59 C58 C63 C62 1.4(5) . . . . ?
C57 C58 C63 C62 -179.2(3) . . . . ?
C61 C62 C63 C58 -1.4(5) . . . . ?
C60 C61 C64 C65 124.1(3) . . . . ?
C62 C61 C64 C65 -58.6(4) . . . . ?
C60 C61 C64 C78 -51.1(4) . . . . ?
C62 C61 C64 C78 126.1(3) . . . . ?
C78 C64 C65 C66 168.2(3) . . . . ?
C61 C64 C65 C66 -6.4(5) . . . . ?
C78 C64 C65 C72 -9.5(5) . . . . ?
C61 C64 C65 C72 175.9(3) . . . . ?
C64 C65 C66 C71 -55.7(5) . . . . ?
C72 C65 C66 C71 122.2(4) . . . . ?
C64 C65 C66 C67 126.7(4) . . . . ?
C72 C65 C66 C67 -55.4(4) . . . . ?
C71 C66 C67 C68 1.6(6) . . . . ?
C65 C66 C67 C68 179.2(4) . . . . ?
C66 C67 C68 C69 -0.2(7) . . . . ?
C67 C68 C69 C70 -1.4(8) . . . . ?
C68 C69 C70 C71 1.5(8) . . . . ?
C67 C66 C71 C70 -1.4(6) . . . . ?
C65 C66 C71 C70 -179.0(4) . . . . ?
C69 C70 C71 C66 -0.1(7) . . . . ?
C64 C65 C72 C77 -43.3(5) . . . . ?
C66 C65 C72 C77 138.9(4) . . . . ?
C64 C65 C72 C73 139.1(4) . . . . ?
C66 C65 C72 C73 -38.7(5) . . . . ?
C77 C72 C73 C74 0.3(7) . . . . ?
C65 C72 C73 C74 178.0(5) . . . . ?
C72 C73 C74 C75 -0.1(9) . . . . ?
C73 C74 C75 C76 0.0(10) . . . . ?
C74 C75 C76 C77 -0.1(10) . . . . ?
C73 C72 C77 C76 -0.5(6) . . . . ?
C65 C72 C77 C76 -178.1(4) . . . . ?
C75 C76 C77 C72 0.3(8) . . . . ?
C65 C64 C78 C83 -61.6(4) . . . . ?
C61 C64 C78 C83 113.5(3) . . . . ?
C65 C64 C78 C79 126.8(3) . . . . ?
C61 C64 C78 C79 -58.1(4) . . . . ?
C83 C78 C79 C81 -1.1(5) . . . . ?
C64 C78 C79 C81 170.7(3) . . . . ?
C78 C79 C81 C82 -1.2(5) . . . . ?
C83 C80 C82 C81 -1.4(4) . . . . ?
C83 C80 C82 C84 176.7(3) . . . . ?
C79 C81 C82 C80 2.5(5) . . . . ?
C79 C81 C82 C84 -175.6(3) . . . . ?
C82 C80 C83 C78 -1.0(5) . . . . ?
C79 C78 C83 C80 2.3(4) . . . . ?
C64 C78 C83 C80 -169.6(3) . . . . ?
Dy2 O11 C84 O12 -46.7(5) 4_566 . . . ?
Dy2 O11 C84 C82 135.9(3) 4_566 . . . ?
Dy4 O12 C84 O11 13.5(5) 1_556 . . . ?
Dy4 O12 C84 C82 -169.2(2) 1_556 . . . ?
C80 C82 C84 O11 -13.3(4) . . . . ?
C81 C82 C84 O11 164.7(3) . . . . ?
C80 C82 C84 O12 169.2(3) . . . . ?
C81 C82 C84 O12 -12.8(4) . . . . ?
Dy2 O14 C85 O13 -54.2(6) . . . . ?
Dy2 O14 C85 C86 126.6(4) . . . . ?
Dy1 O13 C85 O14 -27.4(4) . . . . ?
Dy1 O13 C85 C86 151.73(19) . . . . ?
O14 C85 C86 C91 18.9(4) . . . . ?
O13 C85 C86 C91 -160.4(3) . . . . ?
O14 C85 C86 C87 -164.7(3) . . . . ?
O13 C85 C86 C87 16.0(4) . . . . ?
C91 C86 C87 C88 0.7(4) . . . . ?
C85 C86 C87 C88 -175.7(3) . . . . ?
C86 C87 C88 C89 1.1(4) . . . . ?
C87 C88 C89 C90 -1.6(4) . . . . ?
C87 C88 C89 C92 174.9(3) . . . . ?
C88 C89 C90 C91 0.5(5) . . . . ?
C92 C89 C90 C91 -176.0(3) . . . . ?
C89 C90 C91 C86 1.2(5) . . . . ?
C87 C86 C91 C90 -1.8(4) . . . . ?
C85 C86 C91 C90 174.7(3) . . . . ?
C90 C89 C92 C93 -131.4(3) . . . . ?
C88 C89 C92 C93 52.1(4) . . . . ?
C90 C89 C92 C94 47.3(4) . . . . ?
C88 C89 C92 C94 -129.2(3) . . . . ?
C94 C92 C93 C101 10.8(5) . . . . ?
C89 C92 C93 C101 -170.7(3) . . . . ?
C94 C92 C93 C107 -170.5(3) . . . . ?
C89 C92 C93 C107 8.0(5) . . . . ?
C93 C92 C94 C95 59.0(4) . . . . ?
C89 C92 C94 C95 -119.6(3) . . . . ?
C93 C92 C94 C99 -125.8(4) . . . . ?
C89 C92 C94 C99 55.6(4) . . . . ?
C99 C94 C95 C96 -0.5(5) . . . . ?
C92 C94 C95 C96 174.8(3) . . . . ?
C94 C95 C96 C97 1.4(5) . . . . ?
C95 C96 C97 C98 -0.3(5) . . . . ?
C95 C96 C97 C100 -178.4(3) . . . . ?
C96 C97 C98 C99 -1.6(5) . . . . ?
C100 C97 C98 C99 176.6(3) . . . . ?
C97 C98 C99 C94 2.5(6) . . . . ?
C95 C94 C99 C98 -1.4(5) . . . . ?
C92 C94 C99 C98 -176.7(3) . . . . ?
Dy4 O15 C100 O16 7.7(4) . . . . ?
Dy4 O15 C100 C97 -170.04(19) . . . . ?
C96 C97 C100 O15 -170.6(3) . . . . ?
C98 C97 C100 O15 11.3(5) . . . . ?
C96 C97 C100 O16 11.5(4) . . . . ?
C98 C97 C100 O16 -166.6(3) . . . . ?
C92 C93 C101 C106 52.2(4) . . . . ?
C107 C93 C101 C106 -126.5(3) . . . . ?
C92 C93 C101 C102 -130.3(3) . . . . ?
C107 C93 C101 C102 51.0(4) . . . . ?
C106 C101 C102 C103 -0.4(5) . . . . ?
C93 C101 C102 C103 -178.0(3) . . . . ?
C101 C102 C103 C104 1.0(6) . . . . ?
C102 C103 C104 C105 -1.2(7) . . . . ?
C103 C104 C105 C106 0.9(7) . . . . ?
C102 C101 C106 C105 0.0(5) . . . . ?
C93 C101 C106 C105 177.6(3) . . . . ?
C104 C105 C106 C101 -0.3(6) . . . . ?
C92 C93 C107 C112 61.3(4) . . . . ?
C101 C93 C107 C112 -119.9(3) . . . . ?
C92 C93 C107 C108 -119.1(3) . . . . ?
C101 C93 C107 C108 59.7(4) . . . . ?
C112 C107 C108 C109 -2.4(5) . . . . ?
C93 C107 C108 C109 178.0(3) . . . . ?
C107 C108 C109 C110 2.4(6) . . . . ?
C108 C109 C110 C111 -1.2(7) . . . . ?
C109 C110 C111 C112 0.1(7) . . . . ?
C108 C107 C112 C111 1.2(5) . . . . ?
C93 C107 C112 C111 -179.1(3) . . . . ?
C110 C111 C112 C107 -0.2(7) . . . . ?
Dy4 O18 C113 O17 103.5(6) . . . . ?
Dy4 O18 C113 C114 -75.8(6) . . . . ?
Dy2 O17 C113 O18 -12.3(3) 4_565 . . . ?
Dy2 O17 C113 C114 167.05(17) 4_565 . . . ?
O18 C113 C114 C115 161.1(3) . . . . ?
O17 C113 C114 C115 -18.2(4) . . . . ?
O18 C113 C114 C119 -15.8(4) . . . . ?
O17 C113 C114 C119 164.9(3) . . . . ?
C119 C114 C115 C116 2.3(5) . . . . ?
C113 C114 C115 C116 -174.7(3) . . . . ?
C114 C115 C116 C117 -0.8(5) . . . . ?
C115 C116 C117 C118 -1.2(5) . . . . ?
C115 C116 C117 C120 174.0(3) . . . . ?
C116 C117 C118 C119 1.7(4) . . . . ?
C120 C117 C118 C119 -173.4(3) . . . . ?
C117 C118 C119 C114 -0.3(4) . . . . ?
C115 C114 C119 C118 -1.7(4) . . . . ?
C113 C114 C119 C118 175.2(2) . . . . ?
C118 C117 C120 C121 -39.1(4) . . . . ?
C116 C117 C120 C121 146.0(3) . . . . ?
C118 C117 C120 C122 139.2(3) . . . . ?
C116 C117 C120 C122 -35.8(4) . . . . ?
C117 C120 C121 C129 -8.9(5) . . . . ?
C122 C120 C121 C129 172.9(3) . . . . ?
C117 C120 C121 C135 170.0(3) . . . . ?
C122 C120 C121 C135 -8.1(4) . . . . ?
C121 C120 C122 C123 -52.8(4) . . . . ?
C117 C120 C122 C123 128.9(3) . . . . ?
C121 C120 C122 C127 128.2(3) . . . . ?
C117 C120 C122 C127 -50.1(4) . . . . ?
C127 C122 C123 C124 -1.1(4) . . . . ?
C120 C122 C123 C124 179.9(3) . . . . ?
C122 C123 C124 C125 3.0(4) . . . . ?
C123 C124 C125 C126 -2.9(4) . . . . ?
C123 C124 C125 C128 173.0(3) . . . . ?
C124 C125 C126 C127 1.0(5) . . . . ?
C128 C125 C126 C127 -174.9(3) . . . . ?
C125 C126 C127 C122 0.9(5) . . . . ?
C123 C122 C127 C126 -0.9(5) . . . . ?
C120 C122 C127 C126 178.2(3) . . . . ?
Dy4 O20 C128 O19 7.7(3) 4_565 . . . ?
Dy4 O20 C128 C125 -168.4(2) 4_565 . . . ?
Dy4 O19 C128 O20 -7.9(3) 4_565 . . . ?
Dy4 O19 C128 C125 168.4(2) 4_565 . . . ?
C124 C125 C128 O20 20.7(4) . . . . ?
C126 C125 C128 O20 -163.5(3) . . . . ?
C124 C125 C128 O19 -155.6(3) . . . . ?
C126 C125 C128 O19 20.2(4) . . . . ?
C124 C125 C128 Dy4 -78.1(11) . . . 4_565 ?
C126 C125 C128 Dy4 97.8(11) . . . 4_565 ?
C120 C121 C129 C134 -60.0(4) . . . . ?
C135 C121 C129 C134 120.9(3) . . . . ?
C120 C121 C129 C130 121.2(3) . . . . ?
C135 C121 C129 C130 -57.8(4) . . . . ?
C134 C129 C130 C131 2.4(5) . . . . ?
C121 C129 C130 C131 -178.8(3) . . . . ?
C129 C130 C131 C132 -2.3(6) . . . . ?
C130 C131 C132 C133 0.1(7) . . . . ?
C131 C132 C133 C134 1.8(7) . . . . ?
C130 C129 C134 C133 -0.5(6) . . . . ?
C121 C129 C134 C133 -179.3(4) . . . . ?
C132 C133 C134 C129 -1.6(7) . . . . ?
C120 C121 C135 C140 -59.6(4) . . . . ?
C129 C121 C135 C140 119.4(3) . . . . ?
C120 C121 C135 C136 122.8(3) . . . . ?
C129 C121 C135 C136 -58.2(4) . . . . ?
C140 C135 C136 C137 1.3(5) . . . . ?
C121 C135 C136 C137 178.9(3) . . . . ?
C135 C136 C137 C138 -1.6(6) . . . . ?
C136 C137 C138 C139 0.8(7) . . . . ?
C137 C138 C139 C140 0.3(8) . . . . ?
C136 C135 C140 C139 -0.3(5) . . . . ?
C121 C135 C140 C139 -177.9(4) . . . . ?
C138 C139 C140 C135 -0.5(7) . . . . ?
Dy1 O22 C141 O21 12.8(10) 4_575 . . . ?
Dy1 O22 C141 C142 -165.6(6) 4_575 . . . ?
Dy3 O21 C141 O22 -3.3(5) . . . . ?
Dy3 O21 C141 C142 175.11(19) . . . . ?
O22 C141 C142 C143 162.0(3) . . . . ?
O21 C141 C142 C143 -16.5(5) . . . . ?
O22 C141 C142 C147 -14.3(5) . . . . ?
O21 C141 C142 C147 167.1(3) . . . . ?
C147 C142 C143 C144 3.6(6) . . . . ?
C141 C142 C143 C144 -172.8(3) . . . . ?
C142 C143 C144 C145 -2.2(6) . . . . ?
C143 C144 C145 C146 -1.0(6) . . . . ?
C143 C144 C145 C148 176.7(3) . . . . ?
C144 C145 C146 C147 2.7(5) . . . . ?
C148 C145 C146 C147 -175.0(3) . . . . ?
C145 C146 C147 C142 -1.3(5) . . . . ?
C143 C142 C147 C146 -1.9(5) . . . . ?
C141 C142 C147 C146 174.5(3) . . . . ?
C144 C145 C148 C149 124.4(4) . . . . ?
C146 C145 C148 C149 -58.0(4) . . . . ?
C144 C145 C148 C162 -54.2(4) . . . . ?
C146 C145 C148 C162 123.4(3) . . . . ?
C162 C148 C149 C150 171.9(3) . . . . ?
C145 C148 C149 C150 -6.5(5) . . . . ?
C162 C148 C149 C156 -8.0(5) . . . . ?
C145 C148 C149 C156 173.5(3) . . . . ?
C148 C149 C150 C155 -60.4(5) . . . . ?
C156 C149 C150 C155 119.6(4) . . . . ?
C148 C149 C150 C151 117.8(4) . . . . ?
C156 C149 C150 C151 -62.3(4) . . . . ?
C155 C150 C151 C152 1.1(6) . . . . ?
C149 C150 C151 C152 -177.1(4) . . . . ?
C150 C151 C152 C153 -1.4(8) . . . . ?
C151 C152 C153 C154 1.2(9) . . . . ?
C152 C153 C154 C155 -0.6(11) . . . . ?
C151 C150 C155 C154 -0.6(8) . . . . ?
C149 C150 C155 C154 177.6(5) . . . . ?
C153 C154 C155 C150 0.3(10) . . . . ?
C148 C149 C156 C157 -54.3(5) . . . . ?
C150 C149 C156 C157 125.8(4) . . . . ?
C148 C149 C156 C161 128.5(4) . . . . ?
C150 C149 C156 C161 -51.5(4) . . . . ?
C161 C156 C157 C158 -0.4(6) . . . . ?
C149 C156 C157 C158 -177.7(4) . . . . ?
C156 C157 C158 C159 0.0(8) . . . . ?
C157 C158 C159 C160 -0.6(8) . . . . ?
C158 C159 C160 C161 1.6(8) . . . . ?
C159 C160 C161 C156 -2.0(6) . . . . ?
C157 C156 C161 C160 1.3(5) . . . . ?
C149 C156 C161 C160 178.7(3) . . . . ?
C149 C148 C162 C163 -65.9(4) . . . . ?
C145 C148 C162 C163 112.8(3) . . . . ?
C149 C148 C162 C167 119.7(4) . . . . ?
C145 C148 C162 C167 -61.7(4) . . . . ?
C167 C162 C163 C164 1.7(5) . . . . ?
C148 C162 C163 C164 -172.9(3) . . . . ?
C162 C163 C164 C165 -2.5(6) . . . . ?
C163 C164 C165 C166 0.9(5) . . . . ?
C163 C164 C165 C168 176.8(3) . . . . ?
C164 C165 C166 C167 1.3(5) . . . . ?
C168 C165 C166 C167 -174.4(3) . . . . ?
C165 C166 C167 C162 -2.1(6) . . . . ?
C163 C162 C167 C166 0.5(5) . . . . ?
C148 C162 C167 C166 175.1(3) . . . . ?
Dy3 O23 C168 O24 -12.0(5) 4_576 . . . ?
Dy3 O23 C168 C165 167.8(2) 4_576 . . . ?
Dy1 O24 C168 O23 3.7(7) . . . . ?
Dy1 O24 C168 C165 -176.1(3) . . . . ?
C164 C165 C168 O23 177.0(3) . . . . ?
C166 C165 C168 O23 -7.3(5) . . . . ?
C164 C165 C168 O24 -3.2(4) . . . . ?
C166 C165 C168 O24 172.5(3) . . . . ?
Dy2 O26 C169 N1 -176.8(4) . . . . ?
Dy2 O26 C169 C170 3.7(8) . . . . ?
C171 N1 C169 O26 -2.2(6) . . . . ?
C172 N1 C169 O26 179.4(5) . . . . ?
C171 N1 C169 C170 177.4(4) . . . . ?
C172 N1 C169 C170 -1.1(7) . . . . ?
Dy3 O27 C173 N2 123.4(10) . . . . ?
Dy3 O27 C173 C174 -64.4(16) . . . . ?
C175 N2 C173 O27 -4.4(12) . . . . ?
C176 N2 C173 O27 179.5(12) . . . . ?
C175 N2 C173 C174 -177.4(11) . . . . ?
C176 N2 C173 C174 6.5(16) . . . . ?
Dy3 O27 C17A N2B -143.5(7) . . . . ?
Dy3 O27 C17A C17B 40.4(14) . . . . ?
C17C N2B C17A O27 4.3(16) . . . . ?
C17D N2B C17A O27 -177.1(15) . . . . ?
C17C N2B C17A C17B -179.2(13) . . . . ?
C17D N2B C17A C17B -0.5(19) . . . . ?
C180 N3 C177 O28 7(3) . . . . ?
C179 N3 C177 O28 -178(2) . . . . ?
C180 N3 C177 C178 -172(3) . . . . ?
C179 N3 C177 C178 4(2) . . . . ?
O28 C177 C178 C179 178.6(15) . . . . ?
N3 C177 C178 C179 -2.4(15) . . . . ?
C177 N3 C179 C178 -2.6(16) . . . . ?
C180 N3 C179 C178 173(3) . . . . ?
C17H N3B C17E O28B -179.9(3) . . . . ?
C17G N3B C17E O28B -0.3(3) . . . . ?
C17H N3B C17E C17F 0.0(4) . . . . ?
C17G N3B C17E C17F 179.6(4) . . . . ?
C184 N4 C181 O29 -176.9(5) . . . . ?
C183 N4 C181 O29 -1.5(7) . . . . ?
C184 N4 C181 C182 3.9(6) . . . . ?
C183 N4 C181 C182 179.3(5) . . . . ?
C187 N5 C185 O30 -176.9(4) . . . . ?
C188 N5 C185 O30 -1.1(7) . . . . ?
C187 N5 C185 C186 3.3(7) . . . . ?
C188 N5 C185 C186 179.1(4) . . . . ?
C191 N6 C189 O31 172.8(12) . . . . ?
C192 N6 C189 O31 0.0(17) . . . . ?
C191 N6 C189 C190 -8.0(19) . . . . ?
C192 N6 C189 C190 179.2(15) . . . . ?
C18C N6B C18A O31B 171.5(15) . . . . ?
C18D N6B C18A O31B 18(2) . . . . ?
C18C N6B C18A C18B -18(3) . . . . ?
C18D N6B C18A C18B -171(2) . . . . ?
C196 N7 C193 O32 -3.0(7) . . . . ?
C195 N7 C193 O32 176.6(5) . . . . ?
C196 N7 C193 C194 174.8(5) . . . . ?
C195 N7 C193 C194 -5.5(7) . . . . ?
C200 N8 C197 O33 -177.6(5) . . . . ?
C199 N8 C197 O33 2.4(8) . . . . ?
C200 N8 C197 C198 0.9(8) . . . . ?
C199 N8 C197 C198 -179.1(6) . . . . ?
C204 N9 C201 O34 -175.5(9) . . . . ?
C203 N9 C201 O34 1.1(14) . . . . ?
C204 N9 C201 C202 7.6(14) . . . . ?
C203 N9 C201 C202 -175.8(12) . . . . ?
